data_4348193
loop_
_publ_author_name
'Kanetomo, Takuya'
'Yoshitake, Toru'
'Ishida, Takayuki'

_publ_section_title
;
 Strongest Ferromagnetic Coupling in Designed Gadolinium(III)-Nitroxide
 Coordination Compounds.
;
_journal_issue 16
_journal_name_full 'Inorganic chemistry'
_journal_page_first 8140
_journal_page_last 8146
_journal_paper_doi 10.1021/acs.inorgchem.6b01072
_journal_volume 55
_journal_year 2016
_chemical_formula_moiety 'C26 H21 F18 Gd N O8'
_chemical_formula_sum 'C26 H21 F18 Gd N O8'
_chemical_formula_weight 974.67
_chemical_melting_point 351
_space_group_crystal_system triclinic
_space_group_IT_number 2
_space_group_name_Hall '-P 1'
_space_group_name_H-M_alt 'P -1'
_atom_sites_solution_hydrogens geom
_atom_sites_solution_primary direct
_atom_sites_solution_secondary difmap
_cell_angle_alpha 63.374(9)
_cell_angle_beta 84.751(10)
_cell_angle_gamma 80.344(10)
_cell_formula_units_Z 4
_cell_length_a 12.237(3)
_cell_length_b 17.603(4)
_cell_length_c 18.068(4)
_cell_measurement_reflns_used 42259
_cell_measurement_temperature 100
_cell_measurement_theta_max 27.51
_cell_measurement_theta_min 3.01
_cell_volume 3429.4(14)
_computing_cell_refinement PROCESS-AUTO
_computing_data_collection PROCESS-AUTO
_computing_data_reduction PROCESS-AUTO
_computing_molecular_graphics 'CrystalStructure 4.2.1'
_computing_publication_material 'CrystalStructure 4.2.1 (Rigaku, 2016)'
_computing_structure_refinement 'CRYSTALS (Carruthers, et al., 1999)'
_computing_structure_solution 'Superflip (Palatinus, et al., 2007)'
_diffrn_ambient_temperature 100
_diffrn_detector_area_resol_mean 29.412
_diffrn_measured_fraction_theta_full 0.994
_diffrn_measured_fraction_theta_max 0.994
_diffrn_measurement_device_type 'Rigaku Saturn70'
_diffrn_measurement_method \w
_diffrn_radiation_type 'Mo K\a'
_diffrn_radiation_wavelength 0.71073
_diffrn_reflns_av_R_equivalents 0.0604
_diffrn_reflns_limit_h_max 15
_diffrn_reflns_limit_h_min -15
_diffrn_reflns_limit_k_max 22
_diffrn_reflns_limit_k_min -22
_diffrn_reflns_limit_l_max 23
_diffrn_reflns_limit_l_min -23
_diffrn_reflns_number 59671
_diffrn_reflns_theta_full 27.48
_diffrn_reflns_theta_max 27.48
_diffrn_reflns_theta_min 3.010
_diffrn_standards_number 0
_exptl_absorpt_coefficient_mu 2.083
_exptl_absorpt_correction_T_max 0.864
_exptl_absorpt_correction_T_min 0.689
_exptl_absorpt_correction_type multi-scan
_exptl_absorpt_process_details 'REQAB (Rigaku, 1998)'
_exptl_crystal_colour Orange
_exptl_crystal_density_diffrn 1.888
_exptl_crystal_density_method 'not measured'
_exptl_crystal_description Platelet
_exptl_crystal_F_000 1896.00
_exptl_crystal_size_max 0.365
_exptl_crystal_size_mid 0.101
_exptl_crystal_size_min 0.070
_refine_diff_density_max 4.710
_refine_diff_density_min -2.070
_refine_ls_extinction_coef 187(26)
_refine_ls_extinction_method 'Larson (1970) Crystallographic Computing eq. 22'
_refine_ls_goodness_of_fit_ref 1.011
_refine_ls_hydrogen_treatment constr
_refine_ls_number_parameters 1016
_refine_ls_number_reflns 15638
_refine_ls_R_factor_gt 0.0603
_refine_ls_shift/su_max 0.000
_refine_ls_structure_factor_coef Fsqd
_refine_ls_weighting_details 'w = 1/[0.0040Fo^2^ + 1.0000\s(Fo^2^)]/(4Fo^2^)'
_refine_ls_weighting_scheme calc
_refine_ls_wR_factor_ref 0.1788
_reflns_number_gt 12326
_reflns_number_total 15638
_reflns_threshold_expression F^2^>2.0\s(F^2^)
_cod_data_source_file ic6b01072_si_003.cif
_cod_data_source_block Gd_hfac3_H2O_3tolNO
_cod_original_cell_volume 3429.3(13)
_cod_database_code 4348193

loop_
_space_group_symop_id
_space_group_symop_operation_xyz
1 +X,+Y,+Z
2 -X,-Y,-Z

loop_
_atom_site_label
_atom_site_type_symbol
_atom_site_fract_x
_atom_site_fract_y
_atom_site_fract_z
_atom_site_U_iso_or_equiv
_atom_site_adp_type
_atom_site_occupancy
_atom_site_site_symmetry_multiplicity
_atom_site_calc_flag
_atom_site_refinement_flags
Gd1 Gd 0.72524(2) 0.66687(2) 0.69097(2) 0.01499(8) Uani 1 2 d .
Gd2 Gd 0.73362(2) 0.82007(2) 0.31843(2) 0.01489(8) Uani 1 2 d .
F1 F 0.7154(4) 0.9715(2) 0.4885(2) 0.0478(13) Uani 1 2 d .
F2 F 0.8862(4) 0.9237(3) 0.4776(3) 0.0589(14) Uani 1 2 d .
F3 F 0.8399(5) 1.0082(3) 0.5362(3) 0.0732(17) Uani 1 2 d .
F4 F 0.9768(4) 0.7416(3) 0.8504(3) 0.0491(13) Uani 1 2 d .
F5 F 0.8932(4) 0.8682(3) 0.8223(3) 0.0456(13) Uani 1 2 d .
F6 F 0.8132(4) 0.7591(3) 0.8991(2) 0.0535(14) Uani 1 2 d .
F7 F 1.1470(3) 0.5879(3) 0.6686(2) 0.0475(13) Uani 1 2 d .
F8 F 1.1780(3) 0.5786(3) 0.7874(2) 0.0416(11) Uani 1 2 d .
F9 F 1.1105(3) 0.7000(3) 0.6907(3) 0.0482(13) Uani 1 2 d .
F10 F 0.8605(4) 0.5137(3) 0.9990(2) 0.0411(12) Uani 1 2 d .
F11 F 0.7499(3) 0.4440(2) 0.9774(2) 0.0332(10) Uani 1 2 d .
F12 F 0.9249(3) 0.4003(3) 0.9836(2) 0.0459(11) Uani 1 2 d .
F13 F 0.4562(4) 0.4573(2) 0.8302(2) 0.0464(12) Uani 1 2 d .
F14 F 0.5399(3) 0.4111(2) 0.7455(2) 0.0315(10) Uani 1 2 d .
F15 F 0.3721(3) 0.4738(2) 0.7238(3) 0.0356(10) Uani 1 2 d .
F16 F 0.4137(4) 0.7887(3) 0.4611(2) 0.0414(11) Uani 1 2 d .
F17 F 0.2922(3) 0.7694(3) 0.5586(3) 0.0492(12) Uani 1 2 d .
F18 F 0.4083(3) 0.8563(2) 0.5338(3) 0.0396(11) Uani 1 2 d .
F19 F 0.6193(3) 0.4828(2) 0.4662(2) 0.0303(10) Uani 1 2 d .
F20 F 0.6340(3) 0.5203(2) 0.5622(2) 0.0309(10) Uani 1 2 d .
F21 F 0.7753(3) 0.5132(2) 0.4843(2) 0.0330(10) Uani 1 2 d .
F22 F 0.3990(3) 0.7857(2) 0.2059(2) 0.0303(9) Uani 1 2 d .
F23 F 0.3253(3) 0.8246(2) 0.2987(2) 0.0269(9) Uani 1 2 d .
F24 F 0.3287(3) 0.6944(2) 0.3182(2) 0.0301(10) Uani 1 2 d .
F25 F 0.6133(4) 0.9873(3) 0.0328(2) 0.0407(11) Uani 1 2 d .
F26 F 0.6116(5) 1.1132(3) 0.0198(3) 0.0630(15) Uani 1 2 d .
F27 F 0.7633(4) 1.0402(4) 0.0037(3) 0.0631(15) Uani 1 2 d .
F28 F 0.7520(4) 1.1072(3) 0.3203(3) 0.0562(15) Uani 1 2 d .
F29 F 0.8342(4) 1.1607(3) 0.2014(3) 0.0490(13) Uani 1 2 d .
F30 F 0.9161(4) 1.0529(3) 0.3033(3) 0.0509(13) Uani 1 2 d .
F31 F 1.0190(4) 0.9038(3) 0.0941(2) 0.0505(13) Uani 1 2 d .
F32 F 1.0617(5) 0.9771(3) 0.1505(3) 0.0791(19) Uani 1 2 d .
F33 F 1.1643(3) 0.8617(4) 0.1644(3) 0.0658(14) Uani 1 2 d .
F34 F 1.1698(3) 0.7029(3) 0.4534(3) 0.0518(13) Uani 1 2 d .
F35 F 1.0395(4) 0.7503(3) 0.5166(3) 0.0470(13) Uani 1 2 d .
F36 F 1.0338(3) 0.6328(3) 0.5091(2) 0.0396(11) Uani 1 2 d .
O1 O 0.5654(3) 0.7031(2) 0.7563(2) 0.0200(10) Uani 1 2 d .
O2 O 0.7969(3) 0.6406(3) 0.5750(2) 0.0196(10) Uani 1 2 d .
O3 O 0.7581(3) 0.8077(2) 0.6028(2) 0.0209(10) Uani 1 2 d .
O4 O 0.7873(3) 0.7252(2) 0.7731(2) 0.0197(10) Uani 1 2 d .
O5 O 0.9208(3) 0.6325(3) 0.6931(2) 0.0242(10) Uani 1 2 d .
O6 O 0.7729(3) 0.5524(2) 0.8231(2) 0.0199(10) Uani 1 2 d .
O7 O 0.6144(3) 0.5578(2) 0.7157(2) 0.0184(10) Uani 1 2 d .
O8 O 0.5773(3) 0.7264(2) 0.5903(2) 0.0176(10) Uani 1 2 d .
O9 O 0.7599(3) 0.7251(3) 0.2578(2) 0.0217(10) Uani 1 2 d .
O10 O 0.6558(3) 0.8422(2) 0.4354(2) 0.0193(10) Uani 1 2 d .
O11 O 0.6976(3) 0.6795(2) 0.4264(2) 0.0178(9) Uani 1 2 d .
O12 O 0.5486(3) 0.8026(2) 0.3070(2) 0.0182(9) Uani 1 2 d .
O13 O 0.6716(3) 0.9252(2) 0.1852(2) 0.0208(10) Uani 1 2 d .
O14 O 0.7603(3) 0.9541(2) 0.3071(2) 0.0217(10) Uani 1 2 d .
O15 O 0.8920(3) 0.8573(3) 0.2284(2) 0.0219(10) Uani 1 2 d .
O16 O 0.8915(3) 0.7600(2) 0.3996(2) 0.0197(10) Uani 1 2 d .
N1 N 0.5396(4) 0.7367(3) 0.8079(3) 0.0179(11) Uani 1 2 d .
N2 N 0.8262(4) 0.7126(3) 0.2028(3) 0.0192(12) Uani 1 2 d .
C1 C 0.5448(5) 0.8256(4) 0.7764(4) 0.0214(14) Uani 1 2 d .
C2 C 0.5292(5) 0.8767(4) 0.6911(3) 0.0208(14) Uani 1 2 d .
C3 C 0.5348(5) 0.9630(4) 0.6583(4) 0.0261(15) Uani 1 2 d .
C4 C 0.5606(5) 0.9996(4) 0.7085(4) 0.0266(16) Uani 1 2 d .
C5 C 0.5782(5) 0.9484(4) 0.7930(4) 0.0230(15) Uani 1 2 d .
C6 C 0.5689(5) 0.8612(4) 0.8266(3) 0.0218(14) Uani 1 2 d .
C7 C 0.6112(6) 0.9859(4) 0.8462(4) 0.0335(19) Uani 1 2 d .
C8 C 0.5029(5) 0.6767(4) 0.8948(3) 0.0222(14) Uani 1 2 d .
C9 C 0.6012(5) 0.6488(4) 0.9519(4) 0.0296(16) Uani 1 2 d .
C10 C 0.4717(6) 0.5988(4) 0.8902(4) 0.0279(16) Uani 1 2 d .
C11 C 0.4028(5) 0.7225(4) 0.9217(4) 0.0307(17) Uani 1 2 d .
C12 C 0.8020(5) 0.8639(4) 0.6093(4) 0.0260(16) Uani 1 2 d .
C13 C 0.8412(5) 0.8602(4) 0.6811(4) 0.0261(15) Uani 1 2 d .
C14 C 0.8304(5) 0.7911(4) 0.7579(4) 0.0234(15) Uani 1 2 d .
C15 C 0.8137(7) 0.9425(4) 0.5276(4) 0.037(2) Uani 1 2 d .
C16 C 0.8777(6) 0.7912(4) 0.8329(4) 0.0302(17) Uani 1 2 d .
C17 C 0.9886(5) 0.5970(4) 0.7515(4) 0.0235(15) Uani 1 2 d .
C18 C 0.9674(5) 0.5462(4) 0.8344(3) 0.0213(14) Uani 1 2 d .
C19 C 0.8609(5) 0.5266(4) 0.8633(3) 0.0202(14) Uani 1 2 d .
C20 C 1.1072(5) 0.6160(4) 0.7239(4) 0.0329(17) Uani 1 2 d .
C21 C 0.8491(5) 0.4691(4) 0.9568(4) 0.0254(15) Uani 1 2 d .
C22 C 0.5134(5) 0.5618(4) 0.7016(3) 0.0196(14) Uani 1 2 d .
C23 C 0.4426(5) 0.6310(4) 0.6491(3) 0.0226(14) Uani 1 2 d .
C24 C 0.4802(5) 0.7087(4) 0.5965(3) 0.0193(14) Uani 1 2 d .
C25 C 0.4702(5) 0.4749(4) 0.7506(4) 0.0223(15) Uani 1 2 d .
C26 C 0.3963(4) 0.7805(4) 0.5379(4) 0.0196(14) Uani 1 2 d .
C27 C 0.9353(5) 0.6701(4) 0.2293(4) 0.0203(14) Uani 1 2 d .
C28 C 1.0259(5) 0.6843(4) 0.1732(4) 0.0252(15) Uani 1 2 d .
C29 C 1.1319(5) 0.6441(4) 0.2013(4) 0.0246(16) Uani 1 2 d .
C30 C 1.1457(5) 0.5898(4) 0.2845(4) 0.0298(17) Uani 1 2 d .
C31 C 1.0568(5) 0.5746(4) 0.3397(4) 0.0302(17) Uani 1 2 d .
C32 C 0.9520(5) 0.6164(4) 0.3130(4) 0.0242(15) Uani 1 2 d .
C33 C 1.2298(5) 0.6631(5) 0.1423(4) 0.0342(18) Uani 1 2 d .
C34 C 0.7780(5) 0.7336(4) 0.1213(3) 0.0207(14) Uani 1 2 d .
C35 C 0.6516(5) 0.7512(4) 0.1295(4) 0.0265(16) Uani 1 2 d .
C36 C 0.8108(5) 0.6563(4) 0.1020(4) 0.0258(16) Uani 1 2 d .
C37 C 0.8198(5) 0.8147(4) 0.0542(4) 0.0295(16) Uani 1 2 d .
C38 C 0.6327(5) 0.6308(3) 0.4256(3) 0.0185(13) Uani 1 2 d .
C39 C 0.5380(5) 0.6530(4) 0.3802(3) 0.0199(14) Uani 1 2 d .
C40 C 0.5005(4) 0.7389(4) 0.3272(3) 0.0180(14) Uani 1 2 d .
C41 C 0.6659(5) 0.5359(4) 0.4847(4) 0.0208(14) Uani 1 2 d .
C42 C 0.3862(5) 0.7609(4) 0.2875(4) 0.0212(15) Uani 1 2 d .
C43 C 0.6961(5) 0.9991(4) 0.1407(4) 0.0217(14) Uani 1 2 d .
C44 C 0.7458(5) 1.0505(4) 0.1644(4) 0.0236(15) Uani 1 2 d .
C45 C 0.7712(5) 1.0252(4) 0.2455(4) 0.0249(15) Uani 1 2 d .
C46 C 0.6702(6) 1.0364(4) 0.0481(4) 0.0289(17) Uani 1 2 d .
C47 C 0.8188(6) 1.0881(4) 0.2672(4) 0.0336(18) Uani 1 2 d .
C48 C 0.9938(5) 0.8497(4) 0.2403(4) 0.0238(15) Uani 1 2 d .
C49 C 1.0491(5) 0.8050(4) 0.3142(4) 0.0263(15) Uani 1 2 d .
C50 C 0.9943(5) 0.7618(4) 0.3877(4) 0.0226(15) Uani 1 2 d .
C51 C 1.0605(5) 0.8985(4) 0.1613(4) 0.0297(17) Uani 1 2 d .
C52 C 1.0616(5) 0.7122(5) 0.4668(4) 0.0319(17) Uani 1 2 d .
H1 H 0.5149 0.85248 0.65723 0.0239 Uiso 1 2 calc R
H2 H 0.52895 1.00542 0.59114 0.0296 Uiso 1 2 calc R
H3 H 0.56291 1.06471 0.68475 0.0316 Uiso 1 2 calc R
H4 H 0.58365 0.82819 0.88296 0.0262 Uiso 1 2 calc R
H5 H 0.68308 0.95789 0.86856 0.0440 Uiso 1 2 calc R
H6 H 0.61361 1.04614 0.81318 0.0441 Uiso 1 2 calc R
H7 H 0.55807 0.97791 0.89064 0.0441 Uiso 1 2 calc R
H8 H 0.58033 0.61055 1.00706 0.0342 Uiso 1 2 calc R
H9 H 0.66208 0.61998 0.93238 0.0343 Uiso 1 2 calc R
H10 H 0.62302 0.69856 0.95208 0.0344 Uiso 1 2 calc R
H11 H 0.41394 0.61696 0.85074 0.0334 Uiso 1 2 calc R
H12 H 0.53552 0.57017 0.87324 0.0334 Uiso 1 2 calc R
H13 H 0.44605 0.5601 0.94365 0.0335 Uiso 1 2 calc R
H14 H 0.37698 0.68417 0.97525 0.0364 Uiso 1 2 calc R
H15 H 0.42321 0.77148 0.92446 0.0363 Uiso 1 2 calc R
H16 H 0.34487 0.74102 0.88234 0.0364 Uiso 1 2 calc R
H17 H 0.87348 0.90434 0.67765 0.0312 Uiso 1 2 calc R
H18 H 1.02963 0.52432 0.87836 0.0247 Uiso 1 2 calc R
H19 H 0.36972 0.62476 0.64429 0.0259 Uiso 1 2 calc R
H20 H 1.01469 0.72038 0.1172 0.0310 Uiso 1 2 calc R
H21 H 1.2164 0.56307 0.30392 0.0359 Uiso 1 2 calc R
H22 H 1.06784 0.53558 0.39494 0.0337 Uiso 1 2 calc R
H23 H 0.89304 0.60914 0.3507 0.0277 Uiso 1 2 calc R
H24 H 1.26785 0.61067 0.1426 0.0415 Uiso 1 2 calc R
H25 H 1.20462 0.70178 0.0874 0.0415 Uiso 1 2 calc R
H26 H 1.27941 0.68905 0.15916 0.0415 Uiso 1 2 calc R
H27 H 0.6318 0.79861 0.14311 0.0333 Uiso 1 2 calc R
H28 H 0.61864 0.76481 0.07802 0.0333 Uiso 1 2 calc R
H29 H 0.62512 0.70111 0.1725 0.0333 Uiso 1 2 calc R
H30 H 0.78253 0.60707 0.145 0.0323 Uiso 1 2 calc R
H31 H 0.78044 0.66883 0.04995 0.0323 Uiso 1 2 calc R
H32 H 0.89019 0.64433 0.09903 0.0323 Uiso 1 2 calc R
H33 H 0.8816 0.79897 0.02467 0.0346 Uiso 1 2 calc R
H34 H 0.76113 0.84896 0.01629 0.0345 Uiso 1 2 calc R
H35 H 0.84247 0.8472 0.07939 0.0345 Uiso 1 2 calc R
H36 H 0.49879 0.61024 0.38441 0.0231 Uiso 1 2 calc R
H37 H 0.76249 1.10324 0.12403 0.0267 Uiso 1 2 calc R
H38 H 1.12524 0.80412 0.31431 0.0308 Uiso 1 2 calc R
H39 H 0.74866 0.64474 0.53601 0.0251 Uiso 1 2 calc R
H40 H 0.87276 0.62625 0.56906 0.0249 Uiso 1 2 calc R
H41 H 0.69821 0.87797 0.44509 0.0237 Uiso 1 2 calc R
H43 H 0.65793 0.7878 0.48338 0.0238 Uiso 1 2 calc R

loop_
_atom_site_aniso_label
_atom_site_aniso_U_11
_atom_site_aniso_U_22
_atom_site_aniso_U_33
_atom_site_aniso_U_12
_atom_site_aniso_U_13
_atom_site_aniso_U_23
Gd1 0.01422(16) 0.01718(16) 0.01271(16) -0.00372(11) 0.00053(10) -0.00546(12)
Gd2 0.01294(16) 0.01772(16) 0.01321(16) -0.00417(11) 0.00109(10) -0.00568(12)
F1 0.075(3) 0.029(2) 0.032(2) -0.004(2) -0.020(2) -0.0035(18)
F2 0.059(3) 0.063(3) 0.031(2) -0.019(2) 0.016(2) 0.001(2)
F3 0.136(5) 0.042(3) 0.041(3) -0.057(3) -0.022(3) 0.001(2)
F4 0.046(3) 0.059(3) 0.047(3) 0.001(2) -0.021(2) -0.027(2)
F5 0.072(3) 0.038(2) 0.037(2) -0.022(2) -0.008(2) -0.0188(19)
F6 0.063(3) 0.091(4) 0.023(2) -0.050(3) 0.013(2) -0.028(2)
F7 0.0199(19) 0.090(3) 0.035(2) -0.001(2) 0.0078(17) -0.033(2)
F8 0.023(2) 0.064(3) 0.025(2) -0.0113(18) -0.0062(16) -0.0056(19)
F9 0.034(2) 0.053(3) 0.043(3) -0.023(2) 0.0007(19) -0.003(2)
F10 0.050(3) 0.054(3) 0.023(2) -0.019(2) -0.0004(18) -0.0161(19)
F11 0.033(2) 0.036(2) 0.0205(18) -0.0133(16) 0.0046(15) -0.0020(16)
F12 0.039(2) 0.038(2) 0.028(2) 0.0132(18) 0.0012(18) 0.0072(17)
F13 0.088(3) 0.037(2) 0.0202(19) -0.038(2) 0.018(2) -0.0118(17)
F14 0.030(2) 0.0199(17) 0.045(2) -0.0023(15) -0.0015(17) -0.0147(16)
F15 0.0245(19) 0.0283(19) 0.049(2) -0.0122(15) -0.0014(17) -0.0098(17)
F16 0.049(3) 0.048(2) 0.0193(19) 0.0134(19) -0.0085(17) -0.0127(18)
F17 0.0139(18) 0.049(2) 0.052(3) -0.0012(17) -0.0023(18) 0.006(2)
F18 0.038(2) 0.026(2) 0.052(3) 0.0108(17) -0.020(2) -0.0174(19)
F19 0.043(2) 0.0178(17) 0.031(2) -0.0083(15) -0.0078(17) -0.0087(15)
F20 0.045(2) 0.0255(18) 0.0167(17) -0.0055(16) 0.0008(16) -0.0044(14)
F21 0.0243(19) 0.0239(18) 0.042(2) 0.0027(15) -0.0042(16) -0.0077(17)
F22 0.0218(18) 0.048(2) 0.0188(17) -0.0061(16) -0.0024(14) -0.0118(16)
F23 0.0214(18) 0.0230(18) 0.039(2) 0.0005(14) -0.0046(15) -0.0163(16)
F24 0.0180(17) 0.0296(19) 0.043(2) -0.0093(14) -0.0012(15) -0.0141(17)
F25 0.056(3) 0.042(2) 0.024(2) -0.007(2) -0.0095(18) -0.0126(18)
F26 0.113(4) 0.033(2) 0.036(2) 0.029(3) -0.038(3) -0.015(2)
F27 0.058(3) 0.098(4) 0.026(2) -0.026(3) 0.015(2) -0.018(2)
F28 0.072(3) 0.058(3) 0.066(3) -0.039(2) 0.027(3) -0.047(3)
F29 0.078(3) 0.029(2) 0.034(2) -0.034(2) -0.010(2) 0.0010(18)
F30 0.052(3) 0.045(2) 0.053(3) -0.022(2) -0.021(2) -0.011(2)
F31 0.042(2) 0.087(3) 0.018(2) -0.034(2) 0.0047(17) -0.012(2)
F32 0.127(5) 0.059(3) 0.063(3) -0.061(3) 0.051(3) -0.031(3)
F33 0.024(2) 0.105(4) 0.028(2) -0.002(2) 0.0078(18) 0.003(2)
F34 0.0172(19) 0.087(3) 0.029(2) -0.006(2) -0.0032(17) -0.006(2)
F35 0.051(3) 0.061(3) 0.031(2) -0.004(2) -0.010(2) -0.022(2)
F36 0.032(2) 0.040(2) 0.028(2) 0.0002(17) -0.0061(17) 0.0005(17)
O1 0.021(2) 0.022(2) 0.021(2) -0.0030(16) 0.0031(16) -0.0138(17)
O2 0.0155(19) 0.028(2) 0.018(2) -0.0032(16) -0.0019(15) -0.0131(17)
O3 0.028(2) 0.0181(19) 0.018(2) -0.0082(16) 0.0003(16) -0.0077(16)
O4 0.021(2) 0.026(2) 0.0151(19) -0.0116(16) 0.0031(15) -0.0104(17)
O5 0.021(2) 0.031(2) 0.018(2) -0.0027(17) -0.0027(16) -0.0079(18)
O6 0.020(2) 0.0187(19) 0.0179(19) -0.0039(16) -0.0021(16) -0.0043(16)
O7 0.0170(19) 0.0210(19) 0.020(2) -0.0025(15) -0.0004(16) -0.0121(17)
O8 0.0165(19) 0.0206(19) 0.0165(19) -0.0037(15) -0.0005(15) -0.0086(16)
O9 0.017(2) 0.029(2) 0.021(2) -0.0033(16) 0.0038(16) -0.0136(18)
O10 0.023(2) 0.0189(19) 0.018(2) -0.0090(16) 0.0029(16) -0.0074(16)
O11 0.0184(19) 0.0200(19) 0.0168(19) -0.0065(15) -0.0005(15) -0.0084(16)
O12 0.0141(18) 0.0182(19) 0.022(2) -0.0034(15) 0.0010(15) -0.0089(16)
O13 0.023(2) 0.0186(19) 0.0156(19) -0.0020(16) -0.0004(16) -0.0033(16)
O14 0.024(2) 0.0184(19) 0.021(2) -0.0058(16) -0.0001(16) -0.0057(16)
O15 0.017(2) 0.023(2) 0.021(2) -0.0019(16) -0.0020(16) -0.0059(17)
O16 0.0150(19) 0.027(2) 0.0124(19) -0.0012(16) -0.0023(15) -0.0045(16)
N1 0.019(2) 0.017(2) 0.017(2) -0.0037(18) 0.0046(18) -0.0079(19)
N2 0.015(2) 0.025(2) 0.020(2) -0.0021(18) 0.0025(18) -0.012(2)
C1 0.019(3) 0.020(3) 0.025(3) -0.001(2) 0.003(2) -0.011(2)
C2 0.027(3) 0.022(3) 0.011(3) -0.000(2) -0.005(2) -0.005(2)
C3 0.034(3) 0.020(3) 0.020(3) 0.006(3) -0.002(3) -0.008(2)
C4 0.033(3) 0.020(3) 0.026(3) -0.003(2) 0.008(3) -0.011(3)
C5 0.025(3) 0.022(3) 0.025(3) -0.002(2) 0.002(2) -0.014(2)
C6 0.027(3) 0.023(3) 0.015(3) -0.007(2) -0.000(2) -0.007(2)
C7 0.042(4) 0.031(3) 0.036(4) -0.011(3) 0.001(3) -0.021(3)
C8 0.026(3) 0.022(3) 0.016(3) -0.008(2) 0.004(2) -0.006(2)
C9 0.033(3) 0.031(3) 0.022(3) -0.002(3) -0.000(3) -0.010(3)
C10 0.037(4) 0.022(3) 0.025(3) -0.011(3) 0.008(3) -0.010(3)
C11 0.025(3) 0.031(3) 0.035(4) -0.012(3) 0.017(3) -0.014(3)
C12 0.031(3) 0.024(3) 0.021(3) -0.010(3) 0.001(3) -0.006(3)
C13 0.032(3) 0.024(3) 0.022(3) -0.013(3) -0.003(3) -0.007(2)
C14 0.017(3) 0.026(3) 0.026(3) -0.004(2) -0.001(2) -0.010(3)
C15 0.065(5) 0.027(3) 0.022(3) -0.024(3) -0.007(3) -0.006(3)
C16 0.033(4) 0.034(3) 0.023(3) -0.015(3) -0.004(3) -0.007(3)
C17 0.023(3) 0.031(3) 0.023(3) -0.004(2) 0.003(2) -0.019(3)
C18 0.018(3) 0.026(3) 0.017(3) -0.005(2) 0.001(2) -0.007(2)
C19 0.019(3) 0.020(3) 0.016(3) 0.000(2) -0.004(2) -0.004(2)
C20 0.023(3) 0.044(4) 0.023(3) -0.004(3) -0.005(3) -0.006(3)
C21 0.020(3) 0.026(3) 0.021(3) -0.002(2) 0.000(2) -0.003(3)
C22 0.025(3) 0.024(3) 0.010(3) -0.007(2) -0.001(2) -0.007(2)
C23 0.019(3) 0.027(3) 0.018(3) -0.008(2) 0.001(2) -0.006(2)
C24 0.016(3) 0.024(3) 0.015(3) 0.001(2) -0.002(2) -0.008(2)
C25 0.023(3) 0.026(3) 0.021(3) -0.010(2) -0.001(2) -0.011(2)
C26 0.012(3) 0.024(3) 0.020(3) 0.002(2) -0.001(2) -0.009(2)
C27 0.021(3) 0.023(3) 0.020(3) -0.001(2) -0.003(2) -0.012(2)
C28 0.031(3) 0.025(3) 0.022(3) -0.007(2) 0.000(2) -0.011(3)
C29 0.020(3) 0.033(3) 0.030(3) -0.002(2) -0.006(2) -0.022(3)
C30 0.019(3) 0.027(3) 0.043(4) 0.003(2) -0.002(3) -0.018(3)
C31 0.036(4) 0.025(3) 0.024(3) 0.004(3) -0.010(3) -0.006(3)
C32 0.030(3) 0.021(3) 0.018(3) -0.002(2) 0.006(2) -0.007(2)
C33 0.021(3) 0.042(4) 0.041(4) -0.005(3) 0.000(3) -0.019(3)
C34 0.021(3) 0.026(3) 0.016(3) 0.002(2) -0.002(2) -0.011(2)
C35 0.017(3) 0.030(3) 0.035(4) -0.003(2) -0.001(3) -0.018(3)
C36 0.025(3) 0.031(3) 0.025(3) -0.005(3) -0.001(3) -0.015(3)
C37 0.025(3) 0.036(3) 0.025(3) -0.002(3) -0.003(3) -0.012(3)
C38 0.022(3) 0.018(3) 0.014(3) -0.006(2) 0.006(2) -0.006(2)
C39 0.018(3) 0.022(3) 0.018(3) -0.007(2) 0.001(2) -0.006(2)
C40 0.016(3) 0.026(3) 0.015(3) -0.005(2) 0.004(2) -0.012(2)
C41 0.022(3) 0.020(3) 0.021(3) -0.007(2) 0.000(2) -0.009(2)
C42 0.018(3) 0.025(3) 0.026(3) -0.004(2) -0.002(2) -0.016(3)
C43 0.018(3) 0.023(3) 0.018(3) 0.001(2) 0.002(2) -0.006(2)
C44 0.026(3) 0.018(3) 0.023(3) -0.007(2) 0.005(2) -0.005(2)
C45 0.022(3) 0.027(3) 0.020(3) -0.008(2) 0.006(2) -0.006(2)
C46 0.035(4) 0.024(3) 0.027(3) -0.002(3) -0.001(3) -0.011(3)
C47 0.039(4) 0.029(3) 0.031(4) -0.015(3) -0.001(3) -0.008(3)
C48 0.020(3) 0.035(3) 0.020(3) -0.010(2) 0.002(2) -0.014(3)
C49 0.017(3) 0.038(3) 0.022(3) -0.006(2) -0.001(2) -0.010(3)
C50 0.017(3) 0.026(3) 0.021(3) -0.002(2) -0.002(2) -0.007(2)
C51 0.024(3) 0.036(4) 0.023(3) -0.012(3) 0.002(3) -0.006(3)
C52 0.015(3) 0.049(4) 0.025(3) -0.005(3) -0.001(2) -0.010(3)

loop_
_atom_type_symbol
_atom_type_description
_atom_type_scat_dispersion_real
_atom_type_scat_dispersion_imag
_atom_type_scat_source
Gd Gd -0.1653 3.9035
;
International Tables for Crystallography
(Vol. C, Tables 4.2.6.8 and 6.1.1.4)
;
C C 0.0033 0.0016
;
International Tables for Crystallography
(Vol. C, Tables 4.2.6.8 and 6.1.1.4)
;
H H 0.0000 0.0000
;
International Tables for Crystallography
(Vol. C, Table 6.1.1.4)
;
N N 0.0061 0.0033
;
International Tables for Crystallography
(Vol. C, Tables 4.2.6.8 and 6.1.1.4)
;
O O 0.0106 0.0060
;
International Tables for Crystallography
(Vol. C, Tables 4.2.6.8 and 6.1.1.4)
;
F F 0.0171 0.0103
;
International Tables for Crystallography
(Vol. C, Tables 4.2.6.8 and 6.1.1.4)
;

loop_
_geom_angle_atom_site_label_1
_geom_angle_atom_site_label_2
_geom_angle_atom_site_label_3
_geom_angle
_geom_angle_publ_flag
O1 Gd1 O2 145.25(15) yes
O1 Gd1 O3 97.02(14) yes
O1 Gd1 O4 74.89(15) yes
O1 Gd1 O5 146.72(17) yes
O1 Gd1 O6 86.18(12) yes
O1 Gd1 O7 76.27(15) yes
O1 Gd1 O8 72.77(14) yes
O2 Gd1 O3 83.14(15) yes
O2 Gd1 O4 136.18(14) yes
O2 Gd1 O5 68.03(15) yes
O2 Gd1 O6 115.13(14) yes
O2 Gd1 O7 84.08(15) yes
O2 Gd1 O8 73.83(14) yes
O3 Gd1 O4 71.98(14) yes
O3 Gd1 O5 85.03(13) yes
O3 Gd1 O6 141.39(16) yes
O3 Gd1 O7 145.44(14) yes
O3 Gd1 O8 74.66(14) yes
O4 Gd1 O5 74.24(16) yes
O4 Gd1 O6 71.84(14) yes
O4 Gd1 O7 135.22(13) yes
O4 Gd1 O8 129.48(14) yes
O5 Gd1 O6 72.64(12) yes
O5 Gd1 O7 119.20(14) yes
O5 Gd1 O8 138.52(14) yes
O6 Gd1 O7 72.75(14) yes
O6 Gd1 O8 141.35(13) yes
O7 Gd1 O8 70.96(12) yes
O9 Gd2 O10 144.81(13) yes
O9 Gd2 O11 72.75(14) yes
O9 Gd2 O12 77.97(15) yes
O9 Gd2 O13 84.74(14) yes
O9 Gd2 O14 147.02(13) yes
O9 Gd2 O15 74.99(16) yes
O9 Gd2 O16 95.71(15) yes
O10 Gd2 O11 73.35(14) yes
O10 Gd2 O12 82.44(15) yes
O10 Gd2 O13 116.97(13) yes
O10 Gd2 O14 68.16(14) yes
O10 Gd2 O15 136.22(17) yes
O10 Gd2 O16 83.43(14) yes
O11 Gd2 O12 71.12(12) yes
O11 Gd2 O13 140.69(15) yes
O11 Gd2 O14 138.79(15) yes
O11 Gd2 O15 129.31(12) yes
O11 Gd2 O16 73.35(13) yes
O12 Gd2 O13 72.95(13) yes
O12 Gd2 O14 116.50(13) yes
O12 Gd2 O15 136.75(15) yes
O12 Gd2 O16 144.20(11) yes
O13 Gd2 O14 72.98(15) yes
O13 Gd2 O15 71.53(13) yes
O13 Gd2 O16 142.23(13) yes
O14 Gd2 O15 75.04(15) yes
O14 Gd2 O16 87.95(15) yes
O15 Gd2 O16 72.16(12) yes
Gd1 O1 N1 137.5(4) yes
Gd1 O3 C12 136.0(4) yes
Gd1 O4 C14 134.9(4) yes
Gd1 O5 C17 132.3(4) yes
Gd1 O6 C19 132.0(3) yes
Gd1 O7 C22 131.9(3) yes
Gd1 O8 C24 130.4(3) yes
Gd2 O9 N2 136.9(4) yes
Gd2 O11 C38 129.2(3) yes
Gd2 O12 C40 133.8(3) yes
Gd2 O13 C43 131.0(4) yes
Gd2 O14 C45 132.6(5) yes
Gd2 O15 C48 133.9(4) yes
Gd2 O16 C50 136.2(3) yes
O1 N1 C1 116.5(4) yes
O1 N1 C8 116.3(5) yes
C1 N1 C8 127.1(6) yes
O9 N2 C27 116.3(5) yes
O9 N2 C34 117.5(4) yes
C27 N2 C34 125.7(5) yes
N1 C1 C2 117.6(6) yes
N1 C1 C6 121.8(5) yes
C2 C1 C6 120.6(5) yes
C1 C2 C3 119.1(7) yes
C2 C3 C4 120.7(5) yes
C3 C4 C5 120.0(6) yes
C4 C5 C6 119.1(7) yes
C4 C5 C7 120.4(6) yes
C6 C5 C7 120.4(5) yes
C1 C6 C5 120.4(5) yes
N1 C8 C9 107.9(5) yes
N1 C8 C10 107.2(5) yes
N1 C8 C11 109.2(4) yes
C9 C8 C10 109.6(5) yes
C9 C8 C11 112.9(6) yes
C10 C8 C11 109.9(5) yes
O3 C12 C13 127.3(5) yes
O3 C12 C15 113.8(6) yes
C13 C12 C15 118.9(7) yes
C12 C13 C14 121.6(7) yes
O4 C14 C13 126.9(7) yes
O4 C14 C16 114.8(5) yes
C13 C14 C16 118.3(6) yes
F1 C15 F2 106.7(6) yes
F1 C15 F3 105.5(6) yes
F1 C15 C12 109.5(6) yes
F2 C15 F3 109.7(7) yes
F2 C15 C12 111.3(6) yes
F3 C15 C12 113.7(7) yes
F4 C16 F5 106.8(6) yes
F4 C16 F6 107.2(4) yes
F4 C16 C14 109.5(6) yes
F5 C16 F6 107.7(7) yes
F5 C16 C14 114.0(5) yes
F6 C16 C14 111.3(6) yes
O5 C17 C18 127.9(6) yes
O5 C17 C20 113.3(5) yes
C18 C17 C20 118.7(5) yes
C17 C18 C19 121.4(5) yes
O6 C19 C18 128.2(5) yes
O6 C19 C21 115.8(5) yes
C18 C19 C21 116.0(5) yes
F7 C20 F8 106.7(5) yes
F7 C20 F9 108.4(5) yes
F7 C20 C17 111.8(7) yes
F8 C20 F9 107.0(7) yes
F8 C20 C17 112.4(5) yes
F9 C20 C17 110.4(5) yes
F10 C21 F11 106.3(5) yes
F10 C21 F12 107.3(5) yes
F10 C21 C19 109.4(5) yes
F11 C21 F12 108.5(5) yes
F11 C21 C19 112.3(5) yes
F12 C21 C19 112.7(5) yes
O7 C22 C23 128.7(5) yes
O7 C22 C25 112.5(4) yes
C23 C22 C25 118.8(5) yes
C22 C23 C24 121.4(5) yes
O8 C24 C23 127.2(5) yes
O8 C24 C26 115.4(4) yes
C23 C24 C26 117.4(5) yes
F13 C25 F14 107.8(4) yes
F13 C25 F15 106.9(5) yes
F13 C25 C22 110.5(6) yes
F14 C25 F15 106.9(6) yes
F14 C25 C22 111.8(5) yes
F15 C25 C22 112.7(4) yes
F16 C26 F17 108.0(6) yes
F16 C26 F18 105.5(4) yes
F16 C26 C24 110.4(5) yes
F17 C26 F18 107.3(5) yes
F17 C26 C24 114.1(4) yes
F18 C26 C24 111.0(6) yes
N2 C27 C28 121.3(5) yes
N2 C27 C32 118.7(5) yes
C28 C27 C32 120.0(5) yes
C27 C28 C29 120.0(5) yes
C28 C29 C30 118.7(5) yes
C28 C29 C33 120.1(5) yes
C30 C29 C33 121.1(5) yes
C29 C30 C31 121.5(5) yes
C30 C31 C32 120.2(5) yes
C27 C32 C31 119.5(6) yes
N2 C34 C35 107.8(5) yes
N2 C34 C36 108.7(4) yes
N2 C34 C37 109.1(6) yes
C35 C34 C36 110.1(6) yes
C35 C34 C37 109.0(4) yes
C36 C34 C37 112.0(5) yes
O11 C38 C39 128.3(5) yes
O11 C38 C41 113.7(5) yes
C39 C38 C41 117.9(6) yes
C38 C39 C40 121.0(6) yes
O12 C40 C39 127.9(5) yes
O12 C40 C42 113.6(4) yes
C39 C40 C42 118.5(5) yes
F19 C41 F20 106.5(4) yes
F19 C41 F21 107.5(5) yes
F19 C41 C38 113.0(5) yes
F20 C41 F21 107.6(5) yes
F20 C41 C38 110.6(5) yes
F21 C41 C38 111.4(4) yes
F22 C42 F23 108.0(4) yes
F22 C42 F24 107.3(6) yes
F22 C42 C40 109.8(4) yes
F23 C42 F24 107.8(4) yes
F23 C42 C40 110.6(6) yes
F24 C42 C40 113.2(4) yes
O13 C43 C44 128.2(6) yes
O13 C43 C46 115.5(6) yes
C44 C43 C46 116.3(5) yes
C43 C44 C45 121.9(5) yes
O14 C45 C44 127.6(7) yes
O14 C45 C47 113.8(6) yes
C44 C45 C47 118.6(5) yes
F25 C46 F26 106.7(6) yes
F25 C46 F27 105.8(7) yes
F25 C46 C43 112.1(5) yes
F26 C46 F27 109.0(5) yes
F26 C46 C43 112.7(7) yes
F27 C46 C43 110.3(5) yes
F28 C47 F29 108.3(6) yes
F28 C47 F30 107.1(6) yes
F28 C47 C45 110.4(6) yes
F29 C47 F30 107.3(6) yes
F29 C47 C45 113.0(6) yes
F30 C47 C45 110.6(6) yes
O15 C48 C49 127.8(5) yes
O15 C48 C51 113.8(5) yes
C49 C48 C51 118.4(5) yes
C48 C49 C50 121.7(6) yes
O16 C50 C49 127.6(5) yes
O16 C50 C52 113.7(5) yes
C49 C50 C52 118.6(5) yes
F31 C51 F32 107.3(5) yes
F31 C51 F33 106.2(6) yes
F31 C51 C48 112.8(6) yes
F32 C51 F33 107.7(6) yes
F32 C51 C48 110.2(6) yes
F33 C51 C48 112.3(4) yes
F34 C52 F35 108.3(7) yes
F34 C52 F36 106.8(5) yes
F34 C52 C50 113.9(5) yes
F35 C52 F36 106.7(5) yes
F35 C52 C50 110.8(5) yes
F36 C52 C50 110.1(6) yes
Gd1 O2 H39 119.956 no
Gd1 O2 H40 120.051 no
H39 O2 H40 119.993 no
Gd2 O10 H41 109.470 no
Gd2 O10 H43 109.363 no
H41 O10 H43 109.446 no
C1 C2 H1 120.604 no
C3 C2 H1 120.260 no
C2 C3 H2 122.298 no
C4 C3 H2 116.612 no
C3 C4 H3 121.315 no
C5 C4 H3 118.626 no
C1 C6 H4 122.367 no
C5 C6 H4 117.115 no
C5 C7 H5 109.544 no
C5 C7 H6 109.248 no
C5 C7 H7 109.712 no
H5 C7 H6 109.440 no
H5 C7 H7 109.447 no
H6 C7 H7 109.437 no
C8 C9 H8 109.672 no
C8 C9 H9 109.692 no
C8 C9 H10 109.130 no
H8 C9 H9 109.438 no
H8 C9 H10 109.450 no
H9 C9 H10 109.445 no
C8 C10 H11 109.571 no
C8 C10 H12 109.298 no
C8 C10 H13 109.624 no
H11 C10 H12 109.446 no
H11 C10 H13 109.447 no
H12 C10 H13 109.442 no
C8 C11 H14 109.679 no
C8 C11 H15 109.367 no
C8 C11 H16 109.452 no
H14 C11 H15 109.438 no
H14 C11 H16 109.443 no
H15 C11 H16 109.448 no
C12 C13 H17 119.095 no
C14 C13 H17 119.249 no
C17 C18 H18 121.013 no
C19 C18 H18 117.461 no
C22 C23 H19 119.824 no
C24 C23 H19 118.534 no
C27 C28 H20 119.952 no
C29 C28 H20 120.054 no
C29 C30 H21 119.313 no
C31 C30 H21 119.143 no
C30 C31 H22 119.782 no
C32 C31 H22 120.052 no
C27 C32 H23 120.267 no
C31 C32 H23 120.220 no
C29 C33 H24 109.427 no
C29 C33 H25 109.549 no
C29 C33 H26 109.529 no
H24 C33 H25 109.442 no
H24 C33 H26 109.437 no
H25 C33 H26 109.442 no
C34 C35 H27 109.587 no
C34 C35 H28 109.455 no
C34 C35 H29 109.458 no
H27 C35 H28 109.446 no
H27 C35 H29 109.440 no
H28 C35 H29 109.441 no
C34 C36 H30 109.429 no
C34 C36 H31 109.561 no
C34 C36 H32 109.509 no
H30 C36 H31 109.449 no
H30 C36 H32 109.442 no
H31 C36 H32 109.437 no
C34 C37 H33 109.651 no
C34 C37 H34 109.263 no
C34 C37 H35 109.585 no
H33 C37 H34 109.435 no
H33 C37 H35 109.443 no
H34 C37 H35 109.450 no
C38 C39 H36 119.494 no
C40 C39 H36 119.473 no
C43 C44 H37 118.969 no
C45 C44 H37 119.137 no
C48 C49 H38 119.114 no
C50 C49 H38 119.218 no

loop_
_geom_bond_atom_site_label_1
_geom_bond_atom_site_label_2
_geom_bond_distance
_geom_bond_publ_flag
Gd1 O1 2.337(4) yes
Gd1 O2 2.402(5) yes
Gd1 O3 2.351(4) yes
Gd1 O4 2.380(5) yes
Gd1 O5 2.367(4) yes
Gd1 O6 2.377(3) yes
Gd1 O7 2.391(4) yes
Gd1 O8 2.438(4) yes
Gd2 O9 2.344(5) yes
Gd2 O10 2.401(5) yes
Gd2 O11 2.450(3) yes
Gd2 O12 2.375(4) yes
Gd2 O13 2.380(3) yes
Gd2 O14 2.351(5) yes
Gd2 O15 2.393(4) yes
Gd2 O16 2.333(4) yes
F1 C15 1.354(9) yes
F2 C15 1.317(10) yes
F3 C15 1.326(11) yes
F4 C16 1.343(7) yes
F5 C16 1.325(9) yes
F6 C16 1.321(7) yes
F7 C20 1.323(10) yes
F8 C20 1.347(7) yes
F9 C20 1.331(9) yes
F10 C21 1.346(10) yes
F11 C21 1.326(7) yes
F12 C21 1.319(7) yes
F13 C25 1.329(7) yes
F14 C25 1.325(7) yes
F15 C25 1.341(8) yes
F16 C26 1.330(8) yes
F17 C26 1.315(7) yes
F18 C26 1.336(8) yes
F19 C41 1.343(9) yes
F20 C41 1.334(7) yes
F21 C41 1.331(7) yes
F22 C42 1.340(7) yes
F23 C42 1.323(8) yes
F24 C42 1.340(7) yes
F25 C46 1.327(10) yes
F26 C46 1.313(8) yes
F27 C46 1.326(8) yes
F28 C47 1.326(9) yes
F29 C47 1.326(7) yes
F30 C47 1.326(8) yes
F31 C51 1.319(9) yes
F32 C51 1.310(10) yes
F33 C51 1.319(7) yes
F34 C52 1.320(7) yes
F35 C52 1.330(11) yes
F36 C52 1.344(8) yes
O1 N1 1.303(8) yes
O3 C12 1.255(9) yes
O4 C14 1.262(8) yes
O5 C17 1.260(7) yes
O6 C19 1.256(7) yes
O7 C22 1.269(7) yes
O8 C24 1.261(7) yes
O9 N2 1.298(7) yes
O11 C38 1.268(8) yes
O12 C40 1.245(8) yes
O13 C43 1.256(7) yes
O14 C45 1.267(6) yes
O15 C48 1.257(7) yes
O16 C50 1.260(7) yes
N1 C1 1.416(8) yes
N1 C8 1.525(6) yes
N2 C27 1.425(7) yes
N2 C34 1.501(8) yes
C1 C2 1.405(7) yes
C1 C6 1.386(11) yes
C2 C3 1.373(8) yes
C3 C4 1.407(11) yes
C4 C5 1.397(8) yes
C5 C6 1.396(8) yes
C5 C7 1.500(12) yes
C8 C9 1.525(9) yes
C8 C10 1.521(11) yes
C8 C11 1.516(9) yes
C12 C13 1.395(10) yes
C12 C15 1.519(8) yes
C13 C14 1.390(7) yes
C14 C16 1.522(11) yes
C17 C18 1.385(7) yes
C17 C20 1.532(9) yes
C18 C19 1.397(8) yes
C19 C21 1.540(8) yes
C22 C23 1.377(7) yes
C22 C25 1.541(8) yes
C23 C24 1.397(8) yes
C24 C26 1.528(7) yes
C27 C28 1.407(8) yes
C27 C32 1.389(7) yes
C28 C29 1.390(8) yes
C29 C30 1.380(8) yes
C29 C33 1.504(9) yes
C30 C31 1.382(9) yes
C31 C32 1.377(8) yes
C34 C35 1.532(8) yes
C34 C36 1.533(10) yes
C34 C37 1.534(8) yes
C38 C39 1.380(8) yes
C38 C41 1.533(7) yes
C39 C40 1.402(7) yes
C40 C42 1.539(8) yes
C43 C44 1.396(11) yes
C43 C46 1.541(9) yes
C44 C45 1.376(9) yes
C45 C47 1.540(12) yes
C48 C49 1.381(8) yes
C48 C51 1.537(8) yes
C49 C50 1.376(8) yes
C50 C52 1.529(8) yes
O2 H39 0.930 no
O2 H40 0.930 no
O10 H41 0.960 no
O10 H43 0.960 no
C2 H1 0.930 no
C3 H2 1.106 no
C4 H3 1.032 no
C6 H4 0.936 no
C7 H5 0.960 no
C7 H6 0.960 no
C7 H7 0.960 no
C9 H8 0.960 no
C9 H9 0.960 no
C9 H10 0.960 no
C10 H11 0.960 no
C10 H12 0.960 no
C10 H13 0.960 no
C11 H14 0.960 no
C11 H15 0.960 no
C11 H16 0.960 no
C13 H17 0.904 no
C18 H18 1.048 no
C23 H19 0.933 no
C28 H20 0.930 no
C30 H21 0.930 no
C31 H22 0.930 no
C32 H23 0.930 no
C33 H24 0.960 no
C33 H25 0.960 no
C33 H26 0.960 no
C35 H27 0.960 no
C35 H28 0.960 no
C35 H29 0.960 no
C36 H30 0.960 no
C36 H31 0.960 no
C36 H32 0.960 no
C37 H33 0.960 no
C37 H34 0.960 no
C37 H35 0.960 no
C39 H36 0.930 no
C44 H37 0.930 no
C49 H38 0.930 no

loop_
_geom_contact_atom_site_label_1
_geom_contact_atom_site_label_2
_geom_contact_distance
_geom_contact_publ_flag
_geom_contact_site_symmetry_2
F1 O3 2.683(5) no .
F1 C3 3.575(8) no .
F1 C13 3.489(7) no .
F2 O3 2.833(6) no .
F2 C13 3.350(8) no .
F3 O3 3.474(7) no .
F3 C13 2.743(6) no .
F4 F9 3.486(7) no .
F4 O4 2.931(7) no .
F4 C13 3.242(7) no .
F4 C18 3.599(9) no .
F5 O4 3.481(7) no .
F5 C13 2.752(9) no .
F6 O4 2.656(7) no .
F6 C6 3.269(7) no .
F6 C9 3.315(9) no .
F6 C13 3.532(7) no .
F7 O5 2.799(5) no .
F7 C18 3.421(7) no .
F8 O5 3.499(6) no .
F8 C18 2.710(7) no .
F9 O5 2.768(7) no .
F9 C18 3.405(7) no .
F10 O6 3.186(6) no .
F10 C9 3.549(7) no .
F10 C18 2.984(7) no .
F11 O6 2.600(5) no .
F12 O6 3.375(5) no .
F12 C18 2.850(6) no .
F13 O7 2.880(5) no .
F13 C10 3.168(9) no .
F13 C23 3.323(6) no .
F14 O7 2.692(6) no .
F14 C23 3.497(6) no .
F15 O7 3.494(6) no .
F15 C23 2.733(7) no .
F16 O8 2.913(6) no .
F16 C23 3.288(6) no .
F17 O8 3.487(5) no .
F17 C23 2.734(6) no .
F18 O8 2.694(5) no .
F18 C2 3.501(9) no .
F18 C23 3.528(6) no .
F19 O11 3.490(6) no .
F19 C39 2.737(6) no .
F20 O11 2.949(4) no .
F20 C39 3.248(6) no .
F21 O11 2.660(5) no .
F21 C32 3.551(7) no .
F21 C39 3.533(6) no .
F22 O12 2.838(6) no .
F22 C35 3.343(7) no .
F22 C39 3.365(6) no .
F23 O12 2.702(5) no .
F23 C39 3.485(6) no .
F24 O12 3.490(6) no .
F24 C39 2.741(7) no .
F25 O13 2.586(6) no .
F25 C37 3.509(8) no .
F26 O13 3.338(5) no .
F26 C44 2.887(8) no .
F27 O13 3.202(5) no .
F27 C44 2.975(9) no .
F28 O14 2.795(8) no .
F28 C44 3.395(10) no .
F29 O14 3.501(6) no .
F29 C44 2.717(9) no .
F30 O14 2.765(7) no .
F30 C44 3.425(9) no .
F31 O15 2.632(5) no .
F31 C28 3.455(8) no .
F31 C37 3.396(10) no .
F31 C49 3.582(7) no .
F32 O15 3.002(7) no .
F32 C49 3.162(7) no .
F33 O15 3.427(6) no .
F33 C49 2.768(7) no .
F34 O16 3.484(5) no .
F34 C49 2.735(7) no .
F35 O16 2.838(7) no .
F35 C49 3.334(8) no .
F36 O16 2.704(5) no .
F36 C49 3.482(6) no .
O1 C2 2.708(7) no .
O1 C6 3.546(9) no .
O1 C9 3.271(8) no .
O1 C10 2.599(7) no .
O1 C11 3.549(8) no .
O1 C22 3.228(9) no .
O1 C23 3.316(9) no .
O1 C24 3.114(8) no .
O3 C2 3.413(7) no .
O3 C14 2.891(9) no .
O4 N1 3.030(6) no .
O4 C1 3.199(7) no .
O4 C12 2.886(6) no .
O4 C17 3.172(7) no .
O4 C18 3.317(6) no .
O4 C19 3.129(6) no .
O5 C14 3.471(9) no .
O5 C19 2.894(6) no .
O6 C17 2.902(7) no .
O7 C24 2.906(6) no .
O8 C22 2.882(6) no .
O9 C28 3.569(7) no .
O9 C32 2.719(7) no .
O9 C35 2.597(9) no .
O9 C36 3.503(9) no .
O9 C37 3.355(7) no .
O9 C38 3.140(6) no .
O9 C39 3.378(6) no .
O9 C40 3.315(7) no .
O11 C40 2.897(7) no .
O12 C38 2.889(6) no .
O13 C45 2.906(9) no .
O14 C43 2.893(8) no .
O14 C48 3.549(8) no .
O15 N2 3.029(8) no .
O15 C27 3.242(8) no .
O15 C43 3.103(6) no .
O15 C44 3.303(7) no .
O15 C45 3.205(8) no .
O15 C50 2.879(7) no .
O16 C32 3.476(9) no .
O16 C48 2.876(6) no .
C1 C4 2.777(8) no .
C1 C9 3.324(7) no .
C1 C11 3.026(8) no .
C1 C14 3.457(8) no .
C2 C5 2.807(11) no .
C2 C12 3.540(8) no .
C3 C6 2.779(8) no .
C6 C8 3.136(9) no .
C6 C9 3.369(8) no .
C6 C11 3.212(9) no .
C6 C14 3.553(8) no .
C27 C30 2.757(8) no .
C27 C36 2.990(11) no .
C27 C37 3.299(7) no .
C27 C48 3.447(11) no .
C28 C31 2.772(8) no .
C28 C34 3.121(8) no .
C28 C36 3.232(10) no .
C28 C37 3.298(8) no .
C28 C48 3.577(11) no .
C29 C32 2.797(8) no .
C32 C50 3.507(11) no .
F1 F18 3.020(6) no 2_676
F1 F28 2.958(5) no .
F1 O10 3.045(7) no .
F1 O14 3.413(7) no .
F2 F28 3.472(6) no .
F2 F30 2.978(5) no .
F2 F35 3.119(7) no .
F2 O14 3.356(7) no .
F3 F18 3.476(7) no 2_676
F4 F12 3.101(5) no 2_767
F4 F29 2.946(7) no 2_776
F5 F29 3.306(7) no 2_776
F5 F30 3.133(6) no 2_776
F5 F32 3.117(9) no 2_776
F6 C36 3.281(7) no 1_556
F6 C37 3.368(10) no 1_556
F7 F15 3.076(5) no 1_655
F7 F17 3.589(6) no 1_655
F7 F34 3.497(5) no .
F7 F35 3.132(5) no .
F7 F36 3.030(6) no .
F7 C52 3.459(7) no .
F8 F10 3.472(5) no 2_767
F8 F15 3.210(6) no 1_655
F9 F17 3.076(5) no 1_655
F9 F35 3.030(7) no .
F10 F8 3.472(5) no 2_767
F10 F10 3.369(6) no 2_767
F10 F12 3.347(7) no 2_767
F10 C18 3.491(8) no 2_767
F11 C10 3.394(7) no 2_667
F11 C11 3.439(7) no 2_667
F11 C33 3.419(11) no 2_766
F12 F4 3.101(5) no 2_767
F12 F10 3.347(7) no 2_767
F13 C9 3.582(7) no 2_667
F14 F20 3.214(5) no .
F14 F22 3.140(5) no 2_666
F14 F24 2.816(6) no 2_666
F14 C33 3.346(8) no 2_766
F14 C39 3.223(9) no 2_666
F14 C40 3.550(9) no 2_666
F14 C42 3.307(8) no 2_666
F15 F7 3.076(5) no 1_455
F15 F8 3.210(6) no 1_455
F15 F19 3.160(6) no 2_666
F15 C39 3.503(9) no 2_666
F16 F23 2.977(6) no .
F16 O10 3.190(6) no .
F16 O12 3.037(6) no .
F16 C39 3.415(8) no .
F16 C40 2.978(8) no .
F16 C42 3.436(9) no .
F17 F7 3.589(6) no 1_455
F17 F9 3.076(5) no 1_455
F17 F34 3.214(8) no 1_455
F17 F35 3.355(7) no 1_455
F18 F1 3.020(6) no 2_676
F18 F3 3.476(7) no 2_676
F18 F28 3.371(7) no 2_676
F18 O10 3.399(6) no .
F19 F15 3.160(6) no 2_666
F19 F19 3.130(5) no 2_666
F19 F20 3.201(6) no 2_666
F19 C39 3.427(6) no 2_666
F19 C41 3.554(7) no 2_666
F20 F14 3.214(5) no .
F20 F19 3.201(6) no 2_666
F20 F24 3.383(4) no 2_666
F20 O2 3.232(7) no .
F20 O7 3.107(6) no .
F20 C22 3.109(8) no .
F20 C23 3.505(8) no .
F21 F34 3.410(7) no 2_766
F21 F36 3.137(5) no 2_766
F21 O2 3.370(7) no .
F21 C31 3.528(8) no 2_766
F22 F14 3.140(5) no 2_666
F22 F33 2.967(5) no 1_455
F23 F16 2.977(6) no .
F23 F33 3.036(6) no 1_455
F23 F34 3.325(5) no 1_455
F23 C4 3.548(8) no 2_676
F23 C7 3.354(7) no 2_676
F23 C49 3.429(7) no 1_455
F24 F14 2.816(6) no 2_666
F24 F20 3.383(4) no 2_666
F24 F33 3.484(5) no 1_455
F24 F34 3.022(6) no 1_455
F24 C30 3.379(9) no 1_455
F25 F25 2.999(6) no 2_675
F25 C7 3.385(10) no 1_554
F25 C7 3.456(8) no 2_676
F26 C6 3.529(8) no 2_676
F26 C7 3.597(9) no 2_676
F26 C11 3.472(10) no 2_676
F27 F31 3.106(6) no 2_775
F27 F32 3.448(8) no 2_775
F27 F33 2.883(6) no 2_775
F27 C51 3.380(8) no 2_775
F28 F1 2.958(5) no .
F28 F2 3.472(6) no .
F28 F18 3.371(7) no 2_676
F28 C2 3.422(8) no 2_676
F29 F4 2.946(7) no 2_776
F29 F5 3.306(7) no 2_776
F29 C11 3.559(7) no 2_676
F30 F2 2.978(5) no .
F30 F5 3.133(6) no 2_776
F31 F27 3.106(6) no 2_775
F31 F31 3.562(5) no 2_775
F32 F5 3.117(9) no 2_776
F32 F27 3.448(8) no 2_775
F33 F22 2.967(5) no 1_655
F33 F23 3.036(6) no 1_655
F33 F24 3.484(5) no 1_655
F33 F27 2.883(6) no 2_775
F33 C42 3.380(7) no 1_655
F34 F7 3.497(5) no .
F34 F17 3.214(8) no 1_655
F34 F21 3.410(7) no 2_766
F34 F23 3.325(5) no 1_655
F34 F24 3.022(6) no 1_655
F35 F2 3.119(7) no .
F35 F7 3.132(5) no .
F35 F9 3.030(7) no .
F35 F17 3.355(7) no 1_655
F35 O5 3.289(5) no .
F35 C20 3.505(7) no .
F36 F7 3.030(6) no .
F36 F21 3.137(5) no 2_766
F36 O2 3.037(5) no .
F36 O5 3.480(6) no .
O2 F20 3.232(7) no .
O2 F21 3.370(7) no .
O2 F36 3.037(5) no .
O2 O10 3.558(5) no .
O2 O11 2.797(6) no .
O2 O16 3.159(5) no .
O2 C31 3.596(7) no 2_766
O2 C38 3.588(8) no .
O2 C41 3.576(9) no .
O3 O10 3.142(6) no .
O5 F35 3.289(5) no .
O5 F36 3.480(6) no .
O6 C33 3.564(9) no 2_766
O7 F20 3.107(6) no .
O7 C30 3.580(7) no 2_766
O8 O10 2.822(5) no .
O8 O11 3.550(6) no .
O10 F1 3.045(7) no .
O10 F16 3.190(6) no .
O10 F18 3.399(6) no .
O10 O2 3.558(5) no .
O10 O3 3.142(6) no .
O10 O8 2.822(5) no .
O10 C3 3.592(6) no 2_676
O11 O2 2.797(6) no .
O11 O8 3.550(6) no .
O12 F16 3.037(6) no .
O12 C4 3.410(8) no 2_676
O13 C5 3.568(7) no 2_676
O13 C7 3.534(8) no 2_676
O14 F1 3.413(7) no .
O14 F2 3.356(7) no .
O16 O2 3.159(5) no .
C2 F28 3.422(8) no 2_676
C3 O10 3.592(6) no 2_676
C4 F23 3.548(8) no 2_676
C4 O12 3.410(8) no 2_676
C5 O13 3.568(7) no 2_676
C5 C43 3.574(8) no 2_676
C6 F26 3.529(8) no 2_676
C7 F23 3.354(7) no 2_676
C7 F25 3.385(10) no 1_556
C7 F25 3.456(8) no 2_676
C7 F26 3.597(9) no 2_676
C7 O13 3.534(8) no 2_676
C9 F13 3.582(7) no 2_667
C10 F11 3.394(7) no 2_667
C11 F11 3.439(7) no 2_667
C11 F26 3.472(10) no 2_676
C11 F29 3.559(7) no 2_676
C18 F10 3.491(8) no 2_767
C20 F35 3.505(7) no .
C22 F20 3.109(8) no .
C23 F20 3.505(8) no .
C30 F24 3.379(9) no 1_655
C30 O7 3.580(7) no 2_766
C31 F21 3.528(8) no 2_766
C31 O2 3.596(7) no 2_766
C33 F11 3.419(11) no 2_766
C33 F14 3.346(8) no 2_766
C33 O6 3.564(9) no 2_766
C36 F6 3.281(7) no 1_554
C37 F6 3.368(10) no 1_554
C38 O2 3.588(8) no .
C39 F14 3.223(9) no 2_666
C39 F15 3.503(9) no 2_666
C39 F16 3.415(8) no .
C39 F19 3.427(6) no 2_666
C40 F14 3.550(9) no 2_666
C40 F16 2.978(8) no .
C41 F19 3.554(7) no 2_666
C41 O2 3.576(9) no .
C42 F14 3.307(8) no 2_666
C42 F16 3.436(9) no .
C42 F33 3.380(7) no 1_455
C43 C5 3.574(8) no 2_676
C49 F23 3.429(7) no 1_655
C51 F27 3.380(8) no 2_775
C52 F7 3.459(7) no .
F1 H2 2.9604 no .
F2 H17 3.4660 no .
F3 H17 2.4080 no .
F4 H17 3.3229 no .
F4 H18 3.5769 no .
F5 H5 3.0388 no .
F5 H17 2.4213 no .
F6 H4 2.8528 no .
F6 H5 3.4125 no .
F6 H9 3.1262 no .
F6 H10 2.6412 no .
F8 H18 2.3529 no .
F10 H8 3.5847 no .
F10 H9 2.7993 no .
F10 H18 2.8303 no .
F11 H8 3.5150 no .
F11 H9 2.8637 no .
F11 H12 3.2493 no .
F12 H18 2.6068 no .
F13 H11 2.9530 no .
F13 H12 2.7690 no .
F13 H13 3.2708 no .
F13 H19 3.4383 no .
F15 H19 2.3851 no .
F16 H19 3.3473 no .
F17 H19 2.3886 no .
F18 H1 2.6548 no .
F19 H36 2.3894 no .
F20 H36 3.3309 no .
F21 H23 2.6983 no .
F22 H27 2.9750 no .
F22 H28 3.4631 no .
F22 H29 3.0592 no .
F22 H36 3.4589 no .
F24 H36 2.4064 no .
F25 H27 2.9922 no .
F25 H34 2.8924 no .
F25 H35 3.3027 no .
F26 H37 2.6874 no .
F27 H34 3.2758 no .
F27 H35 3.0541 no .
F27 H37 2.8483 no .
F28 H37 3.5681 no .
F29 H37 2.3530 no .
F30 H37 3.5766 no .
F31 H20 3.0732 no .
F31 H33 3.3620 no .
F31 H35 2.6058 no .
F32 H38 3.1919 no .
F33 H26 3.1668 no .
F33 H38 2.4604 no .
F34 H38 2.3879 no .
F35 H38 3.4469 no .
F36 H22 3.1817 no .
O1 H1 2.4370 no .
O1 H9 3.0976 no .
O1 H11 2.5863 no .
O1 H12 2.4055 no .
O1 H13 3.5519 no .
O1 H16 3.5416 no .
O3 H1 3.1331 no .
O3 H17 3.1522 no .
O3 H39 3.5968 no .
O3 H40 3.5537 no .
O4 H9 3.0709 no .
O4 H10 3.5338 no .
O4 H17 3.1523 no .
O5 H18 3.2953 no .
O5 H39 3.5957 no .
O5 H40 2.4212 no .
O6 H9 2.8675 no .
O6 H12 2.9699 no .
O6 H18 3.2744 no .
O7 H12 3.0103 no .
O7 H19 3.1905 no .
O7 H39 3.3158 no .
O8 H1 2.9400 no .
O8 H19 3.1801 no .
O8 H39 2.7015 no .
O9 H23 2.4401 no .
O9 H27 2.4363 no .
O9 H28 3.5518 no .
O9 H29 2.5606 no .
O9 H30 3.4714 no .
O9 H35 3.1551 no .
O11 H23 3.0083 no .
O11 H36 3.1847 no .
O11 H43 2.5074 no .
O12 H27 3.0683 no .
O12 H29 3.5887 no .
O12 H36 3.1749 no .
O12 H43 3.4556 no .
O13 H27 2.7807 no .
O13 H35 3.2515 no .
O13 H37 3.1813 no .
O14 H37 3.1720 no .
O14 H41 2.3637 no .
O14 H43 3.5245 no .
O15 H35 2.9015 no .
O15 H38 3.1684 no .
O16 H23 3.1478 no .
O16 H38 3.1663 no .
O16 H41 3.1802 no .
O16 H43 3.1788 no .
N1 H1 2.5744 no .
N1 H4 2.6647 no .
N1 H8 3.3047 no .
N1 H9 2.6394 no .
N1 H10 2.6389 no .
N1 H11 2.6113 no .
N1 H12 2.6325 no .
N1 H13 3.2925 no .
N1 H14 3.3118 no .
N1 H15 2.6741 no .
N1 H16 2.6341 no .
N2 H20 2.6441 no .
N2 H23 2.5815 no .
N2 H27 2.6295 no .
N2 H28 3.2843 no .
N2 H29 2.6285 no .
N2 H30 2.6455 no .
N2 H31 3.2965 no .
N2 H32 2.6467 no .
N2 H33 2.9477 no .
N2 H34 3.2174 no .
N2 H35 2.4429 no .
C1 H2 3.4173 no .
C1 H9 3.5997 no .
C1 H10 3.0767 no .
C1 H15 2.7820 no .
C1 H16 3.1109 no .
C2 H3 3.3542 no .
C2 H4 3.2811 no .
C4 H1 3.2572 no .
C4 H4 3.2368 no .
C4 H5 3.1099 no .
C4 H6 2.5421 no .
C4 H7 3.1369 no .
C5 H2 3.4040 no .
C6 H1 3.2630 no .
C6 H3 3.3348 no .
C6 H5 2.7517 no .
C6 H6 3.2895 no .
C6 H7 2.7548 no .
C6 H10 2.7567 no .
C6 H15 2.5820 no .
C6 H16 3.5410 no .
C7 H3 2.6820 no .
C7 H4 2.6233 no .
C8 H4 2.9107 no .
C9 H4 2.8051 no .
C9 H11 3.3187 no .
C9 H12 2.6309 no .
C9 H13 2.7045 no .
C9 H14 2.7463 no .
C9 H15 2.7043 no .
C9 H16 3.3518 no .
C10 H8 2.6955 no .
C10 H9 2.6494 no .
C10 H10 3.3155 no .
C10 H14 2.6685 no .
C10 H15 3.3147 no .
C10 H16 2.6669 no .
C11 H4 2.9630 no .
C11 H8 2.7262 no .
C11 H9 3.3522 no .
C11 H10 2.7243 no .
C11 H11 2.6703 no .
C11 H12 3.3129 no .
C11 H13 2.6689 no .
C12 H1 3.5580 no .
C15 H17 2.6266 no .
C16 H17 2.6116 no .
C17 H40 3.4965 no .
C19 H9 3.1812 no .
C20 H18 2.6990 no .
C21 H9 3.0959 no .
C21 H18 2.5977 no .
C22 H11 3.3218 no .
C22 H12 3.2074 no .
C23 H11 3.5277 no .
C24 H1 3.2751 no .
C24 H39 3.5297 no .
C25 H12 3.5311 no .
C25 H19 2.6382 no .
C26 H1 3.4640 no .
C26 H19 2.6029 no .
C27 H22 3.2311 no .
C27 H30 3.1280 no .
C27 H32 2.7083 no .
C27 H33 3.4172 no .
C27 H35 3.1862 no .
C28 H21 3.2235 no .
C28 H23 3.2629 no .
C28 H24 3.1316 no .
C28 H25 2.5411 no .
C28 H26 3.1014 no .
C28 H32 2.5868 no .
C28 H33 3.0342 no .
C28 H35 3.2111 no .
C29 H22 3.2430 no .
C30 H20 3.2263 no .
C30 H23 3.2310 no .
C30 H24 2.7530 no .
C30 H25 3.2863 no .
C30 H26 2.7556 no .
C32 H20 3.2589 no .
C32 H21 3.2242 no .
C33 H20 2.6583 no .
C33 H21 2.6565 no .
C34 H20 2.8636 no .
C35 H30 2.6762 no .
C35 H31 2.7090 no .
C35 H32 3.3399 no .
C35 H33 3.2566 no .
C35 H34 2.4615 no .
C35 H35 2.9489 no .
C36 H20 2.9865 no .
C36 H27 3.3408 no .
C36 H28 2.7034 no .
C36 H29 2.6798 no .
C36 H33 2.5250 no .
C36 H34 3.0079 no .
C36 H35 3.2851 no .
C37 H20 2.6864 no .
C37 H27 2.6622 no .
C37 H28 2.6846 no .
C37 H29 3.3283 no .
C37 H30 3.3627 no .
C37 H31 2.7258 no .
C37 H32 2.7346 no .
C38 H23 3.3747 no .
C38 H43 3.4289 no .
C39 H29 3.5572 no .
C40 H27 3.3468 no .
C40 H29 3.3353 no .
C41 H23 3.5244 no .
C41 H36 2.6139 no .
C42 H36 2.6547 no .
C43 H35 3.5027 no .
C45 H41 3.5114 no .
C46 H34 3.5786 no .
C46 H35 3.4687 no .
C46 H37 2.5923 no .
C47 H37 2.6233 no .
C50 H23 3.4750 no .
C51 H35 3.5854 no .
C51 H38 2.6211 no .
C52 H38 2.6166 no .
H1 H2 2.4372 no .
H2 H3 2.4452 no .
H3 H5 3.3311 no .
H3 H6 2.3220 no .
H3 H7 3.3274 no .
H4 H5 2.6650 no .
H4 H6 3.5349 no .
H4 H7 2.6658 no .
H4 H8 3.4703 no .
H4 H9 3.3460 no .
H4 H10 2.0459 no .
H4 H15 2.2650 no .
H4 H16 3.5238 no .
H8 H11 3.5812 no .
H8 H12 2.9267 no .
H8 H13 2.5587 no .
H8 H14 2.5911 no .
H8 H15 2.9761 no .
H9 H11 3.5132 no .
H9 H12 2.4304 no .
H9 H13 2.9638 no .
H9 H15 3.5772 no .
H10 H12 3.5014 no .
H10 H13 3.5801 no .
H10 H14 3.0387 no .
H10 H15 2.5438 no .
H10 H16 3.5802 no .
H11 H14 2.9471 no .
H11 H15 3.5446 no .
H11 H16 2.4939 no .
H12 H14 3.5416 no .
H12 H16 3.5404 no .
H13 H14 2.4941 no .
H13 H15 3.5435 no .
H13 H16 2.9443 no .
H20 H24 3.3160 no .
H20 H25 2.3393 no .
H20 H26 3.2935 no .
H20 H32 2.3218 no .
H20 H33 2.2429 no .
H20 H35 2.6851 no .
H21 H22 2.2974 no .
H21 H24 2.6919 no .
H21 H25 3.5651 no .
H21 H26 2.7128 no .
H22 H23 2.3123 no .
H27 H30 3.5488 no .
H27 H31 3.5851 no .
H27 H33 3.5666 no .
H27 H34 2.5548 no .
H27 H35 2.8314 no .
H28 H30 2.9599 no .
H28 H31 2.5483 no .
H28 H32 3.5817 no .
H28 H33 3.3476 no .
H28 H34 2.3469 no .
H28 H35 3.3141 no .
H29 H30 2.4879 no .
H29 H31 2.9721 no .
H29 H32 3.5490 no .
H29 H34 3.3940 no .
H30 H33 3.4520 no .
H31 H33 2.6266 no .
H31 H34 2.9201 no .
H32 H33 2.4245 no .
H32 H34 3.3766 no .
H32 H35 3.3798 no .
Gd1 H43 3.4783 no .
F1 H2 3.3214 no 2_676
F1 H41 2.1615 no .
F1 H43 3.4641 no .
F2 H41 2.7525 no .
F5 H33 3.2938 no 1_556
F6 H31 2.4990 no 1_556
F6 H32 3.3853 no 1_556
F6 H33 2.8831 no 1_556
F6 H34 3.1317 no 1_556
F7 H19 2.8559 no 1_655
F8 H11 3.4717 no 1_655
F8 H19 3.2403 no 1_655
F8 H30 2.8990 no 2_766
F9 H19 3.4094 no 1_655
F10 H18 2.4657 no 2_767
F10 H31 3.2337 no 1_556
F10 H32 3.5796 no 1_556
F11 H11 3.3775 no 2_667
F11 H13 2.6698 no 2_667
F11 H14 2.7259 no 2_667
F11 H16 3.4208 no 2_667
F11 H24 2.7744 no 2_766
F11 H25 3.2182 no 2_766
F12 H18 3.4287 no 2_767
F12 H20 3.3278 no 2_766
F12 H24 3.5117 no 2_766
F12 H25 3.2836 no 2_766
F12 H32 2.7937 no 2_766
F13 H8 2.6578 no 2_667
F13 H24 3.3904 no 2_766
F13 H29 3.1349 no 2_666
F13 H30 3.2302 no 2_666
F14 H21 3.0819 no 2_766
F14 H24 3.1048 no 2_766
F14 H26 2.7619 no 2_766
F14 H29 2.8883 no 2_666
F14 H36 2.6321 no 2_666
F15 H29 2.7920 no 2_666
F15 H30 2.8784 no 2_666
F15 H36 3.1216 no 2_666
F16 H2 3.4911 no 2_676
F16 H3 2.7752 no 2_676
F16 H43 3.0487 no .
F18 H2 2.6445 no 2_676
F18 H3 3.5547 no 2_676
F18 H43 3.2942 no .
F19 H19 3.2932 no 2_666
F19 H36 2.8587 no 2_666
F20 H21 2.8435 no 2_766
F20 H36 2.7985 no 2_666
F20 H39 2.6402 no .
F21 H21 3.4464 no 2_766
F21 H22 2.7783 no 2_766
F21 H39 2.8239 no .
F21 H40 3.4051 no .
F22 H6 2.8008 no 2_676
F22 H26 2.8458 no 1_455
F23 H3 2.6913 no 2_676
F23 H6 2.4474 no 2_676
F23 H38 2.5069 no 1_455
F24 H21 2.9935 no 1_455
F24 H26 3.0337 no 1_455
F24 H38 2.8694 no 1_455
F25 H5 3.2504 no 1_554
F25 H7 2.7953 no 1_554
F25 H7 2.5463 no 2_676
F26 H4 3.1453 no 2_676
F26 H7 2.7705 no 2_676
F26 H15 2.6050 no 2_676
F26 H28 3.3394 no 2_675
F28 H1 3.2513 no 2_676
F28 H16 3.5929 no 2_676
F29 H16 2.6594 no 2_676
F30 H17 2.8917 no 2_776
F32 H5 3.4393 no 2_776
F33 H6 3.5287 no 2_776
F35 H40 3.0197 no .
F36 H22 3.0945 no 2_766
F36 H39 3.4626 no .
F36 H40 2.1550 no .
O2 H21 3.2808 no 2_766
O2 H22 3.0958 no 2_766
O2 H43 2.7458 no .
O3 H41 2.6647 no .
O3 H43 2.7536 no .
O6 H24 2.7753 no 2_766
O7 H21 2.8294 no 2_766
O7 H24 3.1406 no 2_766
O8 H41 3.2448 no .
O8 H43 2.0021 no .
O10 H2 3.0903 no 2_676
O10 H3 3.3111 no 2_676
O10 H39 3.1729 no .
O11 H39 1.9236 no .
O11 H40 3.2077 no .
O12 H3 2.5593 no 2_676
O12 H6 3.0946 no 2_676
O13 H3 3.5714 no 2_676
O13 H6 3.4405 no 2_676
O13 H7 3.1120 no 2_676
O16 H39 3.0273 no .
O16 H40 2.9261 no .
C7 H34 3.3959 no 1_556
C9 H13 3.4217 no 2_667
C9 H31 3.1000 no 1_556
C10 H8 3.4457 no 2_667
C10 H13 3.1516 no 2_667
C11 H37 3.1841 no 2_676
C12 H41 3.2249 no .
C15 H41 2.8206 no .
C16 H33 3.5334 no 1_556
C18 H32 3.2465 no 2_766
C19 H24 3.1426 no 2_766
C20 H19 3.3961 no 1_655
C21 H18 3.5025 no 2_767
C21 H24 3.2624 no 2_766
C24 H43 2.9150 no .
C25 H29 3.1542 no 2_666
C25 H36 3.3550 no 2_666
C26 H43 3.2691 no .
C30 H40 3.5601 no 2_766
C31 H40 3.1588 no 2_766
C33 H14 3.2737 no 1_654
C36 H10 3.4542 no 1_554
C36 H18 3.3278 no 2_766
C37 H5 3.5260 no 1_554
C38 H39 2.6697 no .
C40 H3 3.3258 no 2_676
C41 H36 3.4184 no 2_666
C41 H39 2.8236 no .
C42 H3 3.4843 no 2_676
C42 H6 3.0518 no 2_676
C42 H26 3.5251 no 1_455
C42 H38 3.2007 no 1_455
C43 H7 3.1392 no 2_676
C44 H15 3.2555 no 2_676
C44 H16 3.3826 no 2_676
C46 H7 2.9169 no 2_676
C47 H16 3.4704 no 2_676
C50 H40 3.4547 no .
C52 H40 2.9884 no .
H1 F28 3.2513 no 2_676
H2 F1 3.3214 no 2_676
H2 F16 3.4911 no 2_676
H2 F18 2.6445 no 2_676
H2 O10 3.0903 no 2_676
H2 H2 3.5243 no 2_676
H2 H41 3.0957 no 2_676
H3 F16 2.7752 no 2_676
H3 F18 3.5547 no 2_676
H3 F23 2.6913 no 2_676
H3 O10 3.3111 no 2_676
H3 O12 2.5593 no 2_676
H3 O13 3.5714 no 2_676
H3 C40 3.3258 no 2_676
H3 C42 3.4843 no 2_676
H4 F26 3.1453 no 2_676
H4 H28 3.2312 no 1_556
H4 H34 3.5590 no 1_556
H5 F25 3.2504 no 1_556
H5 F32 3.4393 no 2_776
H5 C37 3.5260 no 1_556
H5 H34 2.6416 no 1_556
H6 F22 2.8008 no 2_676
H6 F23 2.4474 no 2_676
H6 F33 3.5287 no 2_776
H6 O12 3.0946 no 2_676
H6 O13 3.4405 no 2_676
H6 C42 3.0518 no 2_676
H7 F25 2.7953 no 1_556
H7 F25 2.5463 no 2_676
H7 F26 2.7705 no 2_676
H7 O13 3.1120 no 2_676
H7 C43 3.1392 no 2_676
H7 C46 2.9169 no 2_676
H7 H34 3.3169 no 1_556
H8 F13 2.6578 no 2_667
H8 C10 3.4457 no 2_667
H8 H12 3.4048 no 2_667
H8 H13 2.7922 no 2_667
H8 H28 3.5910 no 1_556
H8 H31 3.0906 no 1_556
H9 H13 3.3641 no 2_667
H9 H31 3.1571 no 1_556
H10 C36 3.4542 no 1_556
H10 H28 2.9793 no 1_556
H10 H31 2.5626 no 1_556
H11 F8 3.4717 no 1_455
H11 F11 3.3775 no 2_667
H12 H8 3.4048 no 2_667
H12 H13 3.0689 no 2_667
H13 F11 2.6698 no 2_667
H13 C9 3.4217 no 2_667
H13 C10 3.1516 no 2_667
H13 H8 2.7922 no 2_667
H13 H9 3.3641 no 2_667
H13 H12 3.0689 no 2_667
H13 H13 2.4616 no 2_667
H14 F11 2.7259 no 2_667
H14 C33 3.2737 no 1_456
H14 H24 2.9890 no 1_456
H14 H25 2.8657 no 1_456
H14 H26 3.4597 no 1_456
H14 H37 3.5406 no 2_676
H15 F26 2.6050 no 2_676
H15 C44 3.2555 no 2_676
H15 H37 2.7832 no 2_676
H16 F11 3.4208 no 2_667
H16 F28 3.5929 no 2_676
H16 F29 2.6594 no 2_676
H16 C44 3.3826 no 2_676
H16 C47 3.4704 no 2_676
H16 H37 2.7914 no 2_676
H17 F30 2.8917 no 2_776
H18 F10 2.4657 no 2_767
H18 F12 3.4287 no 2_767
H18 C21 3.5025 no 2_767
H18 C36 3.3278 no 2_766
H18 H30 3.1185 no 2_766
H18 H31 3.5486 no 2_766
H18 H32 2.8200 no 2_766
H19 F7 2.8559 no 1_455
H19 F8 3.2403 no 1_455
H19 F9 3.4094 no 1_455
H19 F19 3.2932 no 2_666
H19 C20 3.3961 no 1_455
H20 F12 3.3278 no 2_766
H21 F14 3.0819 no 2_766
H21 F20 2.8435 no 2_766
H21 F21 3.4464 no 2_766
H21 F24 2.9935 no 1_655
H21 O2 3.2808 no 2_766
H21 O7 2.8294 no 2_766
H21 H39 3.4854 no 2_766
H21 H40 3.3868 no 2_766
H22 F21 2.7783 no 2_766
H22 F36 3.0945 no 2_766
H22 O2 3.0958 no 2_766
H22 H39 3.3535 no 2_766
H22 H40 2.6073 no 2_766
H24 F11 2.7744 no 2_766
H24 F12 3.5117 no 2_766
H24 F13 3.3904 no 2_766
H24 F14 3.1048 no 2_766
H24 O6 2.7753 no 2_766
H24 O7 3.1406 no 2_766
H24 C19 3.1426 no 2_766
H24 C21 3.2624 no 2_766
H24 H14 2.9890 no 1_654
H25 F11 3.2182 no 2_766
H25 F12 3.2836 no 2_766
H25 H14 2.8657 no 1_654
H26 F14 2.7619 no 2_766
H26 F22 2.8458 no 1_655
H26 F24 3.0337 no 1_655
H26 C42 3.5251 no 1_655
H26 H14 3.4597 no 1_654
H28 F26 3.3394 no 2_675
H28 H4 3.2312 no 1_554
H28 H8 3.5910 no 1_554
H28 H10 2.9793 no 1_554
H29 F13 3.1349 no 2_666
H29 F14 2.8883 no 2_666
H29 F15 2.7920 no 2_666
H29 C25 3.1542 no 2_666
H30 F8 2.8990 no 2_766
H30 F13 3.2302 no 2_666
H30 F15 2.8784 no 2_666
H30 H18 3.1185 no 2_766
H31 F6 2.4990 no 1_554
H31 F10 3.2337 no 1_554
H31 C9 3.1000 no 1_554
H31 H8 3.0906 no 1_554
H31 H9 3.1571 no 1_554
H31 H10 2.5626 no 1_554
H31 H18 3.5486 no 2_766
H32 F6 3.3853 no 1_554
H32 F10 3.5796 no 1_554
H32 F12 2.7937 no 2_766
H32 C18 3.2465 no 2_766
H32 H18 2.8200 no 2_766
H33 F5 3.2938 no 1_554
H33 F6 2.8831 no 1_554
H33 C16 3.5334 no 1_554
H34 F6 3.1317 no 1_554
H34 C7 3.3959 no 1_554
H34 H4 3.5590 no 1_554
H34 H5 2.6416 no 1_554
H34 H7 3.3169 no 1_554
H36 F14 2.6321 no 2_666
H36 F15 3.1216 no 2_666
H36 F19 2.8587 no 2_666
H36 F20 2.7985 no 2_666
H36 C25 3.3550 no 2_666
H36 C41 3.4184 no 2_666
H37 C11 3.1841 no 2_676
H37 H14 3.5406 no 2_676
H37 H15 2.7832 no 2_676
H37 H16 2.7914 no 2_676
H38 F23 2.5069 no 1_655
H38 F24 2.8694 no 1_655
H38 C42 3.2007 no 1_655
H39 F20 2.6402 no .
H39 F21 2.8239 no .
H39 F36 3.4626 no .
H39 O10 3.1729 no .
H39 O11 1.9236 no .
H39 O16 3.0273 no .
H39 C38 2.6697 no .
H39 C41 2.8236 no .
H39 H21 3.4854 no 2_766
H39 H22 3.3535 no 2_766
H39 H43 2.3638 no .
H40 F21 3.4051 no .
H40 F35 3.0197 no .
H40 F36 2.1550 no .
H40 O11 3.2077 no .
H40 O16 2.9261 no .
H40 C30 3.5601 no 2_766
H40 C31 3.1588 no 2_766
H40 C50 3.4547 no .
H40 C52 2.9884 no .
H40 H21 3.3868 no 2_766
H40 H22 2.6073 no 2_766
H40 H43 3.4183 no .
H41 F1 2.1615 no .
H41 F2 2.7525 no .
H41 O3 2.6647 no .
H41 O8 3.2448 no .
H41 C12 3.2249 no .
H41 C15 2.8206 no .
H41 H2 3.0957 no 2_676
H43 Gd1 3.4783 no .
H43 F1 3.4641 no .
H43 F16 3.0487 no .
H43 F18 3.2942 no .
H43 O2 2.7458 no .
H43 O3 2.7536 no .
H43 O8 2.0021 no .
H43 C24 2.9150 no .
H43 C26 3.2691 no .
H43 H39 2.3638 no .
H43 H40 3.4183 no .

loop_
_geom_hbond_atom_site_label_D
_geom_hbond_atom_site_label_H
_geom_hbond_atom_site_label_A
_geom_hbond_distance_DA
_geom_hbond_distance_DH
_geom_hbond_distance_HA
_geom_hbond_angle_DHA
_geom_hbond_publ_flag
O2 H39 O11 2.797(6) 0.930 1.924 155.6 no
O10 H43 O8 2.822(5) 0.960 2.002 142.1 no

loop_
_geom_torsion_atom_site_label_1
_geom_torsion_atom_site_label_2
_geom_torsion_atom_site_label_3
_geom_torsion_atom_site_label_4
_geom_torsion
_geom_torsion_publ_flag
O2 Gd1 O1 N1 -157.1(2) no
O1 Gd1 O3 C12 81.4(4) no
O3 Gd1 O1 N1 -69.0(3) no
O1 Gd1 O4 C14 -114.7(3) no
O4 Gd1 O1 N1 0.1(3) no
O1 Gd1 O5 C17 29.1(6) no
O5 Gd1 O1 N1 22.6(4) no
O1 Gd1 O6 C19 -131.9(4) no
O6 Gd1 O1 N1 72.3(3) no
O1 Gd1 O7 C22 48.8(4) no
O7 Gd1 O1 N1 145.5(3) no
O1 Gd1 O8 C24 -49.7(4) no
O8 Gd1 O1 N1 -140.6(3) no
O2 Gd1 O3 C12 -133.6(4) no
O2 Gd1 O4 C14 46.7(4) no
O2 Gd1 O5 C17 -151.1(4) no
O2 Gd1 O6 C19 76.6(4) no
O2 Gd1 O7 C22 -102.3(4) no
O2 Gd1 O8 C24 120.6(4) no
O3 Gd1 O4 C14 -11.9(3) no
O4 Gd1 O3 C12 9.8(3) no
O3 Gd1 O5 C17 124.3(4) no
O5 Gd1 O3 C12 -65.2(4) no
O3 Gd1 O6 C19 -35.4(5) no
O6 Gd1 O3 C12 -11.3(5) no
O3 Gd1 O7 C22 -33.6(5) no
O7 Gd1 O3 C12 157.3(3) no
O3 Gd1 O8 C24 -152.3(4) no
O8 Gd1 O3 C12 151.3(4) no
O4 Gd1 O5 C17 51.7(4) no
O5 Gd1 O4 C14 77.9(3) no
O4 Gd1 O6 C19 -56.6(4) no
O6 Gd1 O4 C14 154.4(4) no
O4 Gd1 O7 C22 100.0(4) no
O7 Gd1 O4 C14 -166.3(3) no
O4 Gd1 O8 C24 -102.2(4) no
O8 Gd1 O4 C14 -63.0(4) no
O5 Gd1 O6 C19 22.1(4) no
O6 Gd1 O5 C17 -23.8(4) no
O5 Gd1 O7 C22 -163.1(3) no
O7 Gd1 O5 C17 -81.8(4) no
O5 Gd1 O8 C24 144.2(3) no
O8 Gd1 O5 C17 -175.6(3) no
O6 Gd1 O7 C22 139.0(4) no
O7 Gd1 O6 C19 151.3(4) no
O6 Gd1 O8 C24 10.4(5) no
O8 Gd1 O6 C19 172.0(3) no
O7 Gd1 O8 C24 31.4(4) no
O8 Gd1 O7 C22 -27.4(3) no
O10 Gd2 O9 N2 -159.5(3) no
O9 Gd2 O11 C38 -53.0(3) no
O11 Gd2 O9 N2 -143.4(3) no
O9 Gd2 O12 C40 50.4(4) no
O12 Gd2 O9 N2 142.9(3) no
O9 Gd2 O13 C43 -131.9(4) no
O13 Gd2 O9 N2 69.3(3) no
O9 Gd2 O14 C45 26.8(5) no
O14 Gd2 O9 N2 22.3(5) no
O9 Gd2 O15 C48 -110.1(4) no
O15 Gd2 O9 N2 -3.0(3) no
O9 Gd2 O16 C50 76.9(4) no
O16 Gd2 O9 N2 -72.8(3) no
O10 Gd2 O11 C38 117.4(3) no
O10 Gd2 O12 C40 -100.2(4) no
O10 Gd2 O13 C43 77.2(4) no
O10 Gd2 O14 C45 -152.1(4) no
O10 Gd2 O15 C48 50.4(5) no
O10 Gd2 O16 C50 -138.5(5) no
O11 Gd2 O12 C40 -25.3(4) no
O12 Gd2 O11 C38 29.9(3) no
O11 Gd2 O13 C43 173.7(3) no
O13 Gd2 O11 C38 5.0(5) no
O11 Gd2 O14 C45 -174.3(2) no
O14 Gd2 O11 C38 138.9(3) no
O11 Gd2 O15 C48 -58.2(5) no
O15 Gd2 O11 C38 -105.8(3) no
O11 Gd2 O16 C50 147.0(5) no
O16 Gd2 O11 C38 -154.6(4) no
O12 Gd2 O13 C43 149.1(4) no
O13 Gd2 O12 C40 138.5(4) no
O12 Gd2 O14 C45 -83.1(3) no
O14 Gd2 O12 C40 -161.2(4) no
O12 Gd2 O15 C48 -163.3(3) no
O15 Gd2 O12 C40 102.6(4) no
O12 Gd2 O16 C50 154.2(3) no
O16 Gd2 O12 C40 -32.6(6) no
O13 Gd2 O14 C45 -22.8(3) no
O14 Gd2 O13 C43 23.5(3) no
O13 Gd2 O15 C48 160.5(5) no
O15 Gd2 O13 C43 -56.0(3) no
O13 Gd2 O16 C50 -11.9(6) no
O16 Gd2 O13 C43 -39.4(5) no
O14 Gd2 O15 C48 83.8(4) no
O15 Gd2 O14 C45 52.1(3) no
O14 Gd2 O16 C50 -70.2(4) no
O16 Gd2 O14 C45 124.1(3) no
O15 Gd2 O16 C50 4.7(4) no
O16 Gd2 O15 C48 -8.9(4) no
Gd1 O1 N1 C1 71.9(5) no
Gd1 O1 N1 C8 -110.4(4) no
Gd1 O3 C12 C13 -5.8(10) no
Gd1 O3 C12 C15 173.0(3) no
Gd1 O4 C14 C13 10.1(9) no
Gd1 O4 C14 C16 -167.9(3) no
Gd1 O5 C17 C18 19.3(11) no
Gd1 O5 C17 C20 -159.6(3) no
Gd1 O6 C19 C18 -15.8(10) no
Gd1 O6 C19 C21 161.7(3) no
Gd1 O7 C22 C23 18.0(10) no
Gd1 O7 C22 C25 -163.3(3) no
Gd1 O8 C24 C23 -26.3(10) no
Gd1 O8 C24 C26 155.2(3) no
Gd2 O9 N2 C27 77.1(5) no
Gd2 O9 N2 C34 -110.4(5) no
Gd2 O11 C38 C39 -25.8(9) no
Gd2 O11 C38 C41 155.4(3) no
Gd2 O12 C40 C39 14.3(10) no
Gd2 O12 C40 C42 -165.8(3) no
Gd2 O13 C43 C44 -18.0(9) no
Gd2 O13 C43 C46 160.6(3) no
Gd2 O14 C45 C44 16.0(8) no
Gd2 O14 C45 C47 -163.9(3) no
Gd2 O15 C48 C49 9.1(12) no
Gd2 O15 C48 C51 -169.6(3) no
Gd2 O16 C50 C49 -0.2(12) no
Gd2 O16 C50 C52 177.0(3) no
O1 N1 C1 C2 26.8(7) no
O1 N1 C1 C6 -150.6(4) no
O1 N1 C8 C9 100.5(5) no
O1 N1 C8 C10 -17.5(6) no
O1 N1 C8 C11 -136.5(5) no
C1 N1 C8 C9 -82.1(6) no
C1 N1 C8 C10 159.9(5) no
C1 N1 C8 C11 40.9(8) no
C8 N1 C1 C2 -150.6(5) no
C8 N1 C1 C6 32.1(8) no
O9 N2 C27 C28 -152.3(5) no
O9 N2 C27 C32 25.3(8) no
O9 N2 C34 C35 -9.9(6) no
O9 N2 C34 C36 -129.2(4) no
O9 N2 C34 C37 108.4(5) no
C27 N2 C34 C35 161.8(5) no
C27 N2 C34 C36 42.5(7) no
C27 N2 C34 C37 -79.9(6) no
C34 N2 C27 C28 35.9(9) no
C34 N2 C27 C32 -146.6(5) no
N1 C1 C2 C3 -179.3(4) no
N1 C1 C6 C5 177.2(4) no
C2 C1 C6 C5 -0.2(8) no
C6 C1 C2 C3 -1.9(8) no
C1 C2 C3 C4 2.7(8) no
C2 C3 C4 C5 -1.6(9) no
C3 C4 C5 C6 -0.5(8) no
C3 C4 C5 C7 177.1(5) no
C4 C5 C6 C1 1.3(8) no
C7 C5 C6 C1 -176.2(5) no
O3 C12 C13 C14 -3.0(10) no
O3 C12 C15 F1 50.0(8) no
O3 C12 C15 F2 -67.7(8) no
O3 C12 C15 F3 167.8(5) no
C13 C12 C15 F1 -131.1(6) no
C13 C12 C15 F2 111.1(7) no
C13 C12 C15 F3 -13.3(9) no
C15 C12 C13 C14 178.3(5) no
C12 C13 C14 O4 0.7(10) no
C12 C13 C14 C16 178.7(5) no
O4 C14 C16 F4 78.8(6) no
O4 C14 C16 F5 -161.6(5) no
O4 C14 C16 F6 -39.5(7) no
C13 C14 C16 F4 -99.4(6) no
C13 C14 C16 F5 20.2(8) no
C13 C14 C16 F6 142.3(5) no
O5 C17 C18 C19 1.2(12) no
O5 C17 C20 F7 -61.0(7) no
O5 C17 C20 F8 179.0(6) no
O5 C17 C20 F9 59.7(8) no
C18 C17 C20 F7 120.0(7) no
C18 C17 C20 F8 0.0(10) no
C18 C17 C20 F9 -119.3(6) no
C20 C17 C18 C19 180.0(6) no
C17 C18 C19 O6 -2.9(12) no
C17 C18 C19 C21 179.7(6) no
O6 C19 C21 F10 -107.0(6) no
O6 C19 C21 F11 10.8(9) no
O6 C19 C21 F12 133.7(6) no
C18 C19 C21 F10 70.8(7) no
C18 C19 C21 F11 -171.4(6) no
C18 C19 C21 F12 -48.6(9) no
O7 C22 C23 C24 5.7(11) no
O7 C22 C25 F13 73.3(6) no
O7 C22 C25 F14 -46.7(8) no
O7 C22 C25 F15 -167.1(5) no
C23 C22 C25 F13 -107.8(6) no
C23 C22 C25 F14 132.2(6) no
C23 C22 C25 F15 11.8(9) no
C25 C22 C23 C24 -173.0(5) no
C22 C23 C24 O8 -0.9(11) no
C22 C23 C24 C26 177.5(6) no
O8 C24 C26 F16 74.1(7) no
O8 C24 C26 F17 -164.0(6) no
O8 C24 C26 F18 -42.6(7) no
C23 C24 C26 F16 -104.5(6) no
C23 C24 C26 F17 17.4(9) no
C23 C24 C26 F18 138.8(6) no
N2 C27 C28 C29 178.0(6) no
N2 C27 C32 C31 179.8(6) no
C28 C27 C32 C31 -2.7(11) no
C32 C27 C28 C29 0.5(11) no
C27 C28 C29 C30 0.8(11) no
C27 C28 C29 C33 -176.4(6) no
C28 C29 C30 C31 0.1(12) no
C33 C29 C30 C31 177.3(7) no
C29 C30 C31 C32 -2.4(12) no
C30 C31 C32 C27 3.6(11) no
O11 C38 C39 C40 -1.1(10) no
O11 C38 C41 F19 -161.1(5) no
O11 C38 C41 F20 79.7(6) no
O11 C38 C41 F21 -40.0(8) no
C39 C38 C41 F19 19.9(8) no
C39 C38 C41 F20 -99.3(7) no
C39 C38 C41 F21 141.1(6) no
C41 C38 C39 C40 177.7(5) no
C38 C39 C40 O12 8.2(10) no
C38 C39 C40 C42 -171.7(5) no
O12 C40 C42 F22 68.7(7) no
O12 C40 C42 F23 -50.3(6) no
O12 C40 C42 F24 -171.4(5) no
C39 C40 C42 F22 -111.4(6) no
C39 C40 C42 F23 129.6(6) no
C39 C40 C42 F24 8.5(8) no
O13 C43 C44 C45 -2.7(9) no
O13 C43 C46 F25 7.6(7) no
O13 C43 C46 F26 128.0(6) no
O13 C43 C46 F27 -109.9(6) no
C44 C43 C46 F25 -173.6(5) no
C44 C43 C46 F26 -53.3(7) no
C44 C43 C46 F27 68.8(7) no
C46 C43 C44 C45 178.7(5) no
C43 C44 C45 O14 4.1(9) no
C43 C44 C45 C47 -176.1(5) no
O14 C45 C47 F28 -61.3(6) no
O14 C45 C47 F29 177.2(5) no
O14 C45 C47 F30 56.9(7) no
C44 C45 C47 F28 118.8(5) no
C44 C45 C47 F29 -2.6(8) no
C44 C45 C47 F30 -122.9(5) no
O15 C48 C49 C50 -0.5(13) no
O15 C48 C51 F31 -31.0(9) no
O15 C48 C51 F32 88.9(8) no
O15 C48 C51 F33 -151.0(6) no
C49 C48 C51 F31 150.1(6) no
C49 C48 C51 F32 -90.0(7) no
C49 C48 C51 F33 30.1(10) no
C51 C48 C49 C50 178.2(6) no
C48 C49 C50 O16 -4.1(13) no
C48 C49 C50 C52 178.8(6) no
O16 C50 C52 F34 170.3(6) no
O16 C50 C52 F35 -67.3(8) no
O16 C50 C52 F36 50.4(8) no
C49 C50 C52 F34 -12.2(11) no
C49 C50 C52 F35 110.1(7) no
C49 C50 C52 F36 -132.1(7) no
